data_7005949
loop_
_publ_author_name
'Chen, Weilin'
'Li, Yangguang'
'Wang, Yonghui'
'Wang, Enbo'
'Su, Zhongmin'

_publ_section_title
;
 Building block approach to nanostructures: step-by-step assembly of
 large lanthanide-containing polytungstoarsenate aggregates.
;
_journal_issue 38
_journal_name_full 'Dalton transactions (Cambridge, England : 2003)'
_journal_page_first 4293
_journal_page_last 4301
_journal_paper_doi 10.1039/b707150g
_journal_year 2007
_chemical_formula_sum 'As4 Ce4 H100 K5 Mn0.5 Na18 O199 W41'
_chemical_formula_weight 12319.60
_chemical_name_systematic
;
?
;
_space_group_IT_number 2
_symmetry_cell_setting triclinic
_symmetry_space_group_name_Hall '-P 1'
_symmetry_space_group_name_H-M 'P -1'
_atom_sites_solution_hydrogens none
_atom_sites_solution_primary direct
_atom_sites_solution_secondary difmap
_audit_creation_method SHELXL-97
_cell_angle_alpha 81.991(3)
_cell_angle_beta 73.333(3)
_cell_angle_gamma 74.835(3)
_cell_formula_units_Z 2
_cell_length_a 20.636(4)
_cell_length_b 23.000(4)
_cell_length_c 25.039(4)
_cell_measurement_temperature 293(2)
_cell_volume 10962(3)
_computing_structure_refinement 'SHELXL-97 (Sheldrick, 1997)'
_computing_structure_solution 'SHELXS-97 (Sheldrick, 1990)'
_diffrn_ambient_temperature 293(2)
_diffrn_measured_fraction_theta_full 0.971
_diffrn_measured_fraction_theta_max 0.971
_diffrn_measurement_device_type 'Bruker APEX area-detector diffractometer'
_diffrn_measurement_method '\f and \w scan'
_diffrn_radiation_monochromator graphite
_diffrn_radiation_source 'fine-focus sealed tube'
_diffrn_radiation_type MoK\a
_diffrn_radiation_wavelength 0.71073
_diffrn_reflns_av_R_equivalents 0.0936
_diffrn_reflns_av_sigmaI/netI 0.2340
_diffrn_reflns_limit_h_max 12
_diffrn_reflns_limit_h_min -24
_diffrn_reflns_limit_k_max 25
_diffrn_reflns_limit_k_min -27
_diffrn_reflns_limit_l_max 29
_diffrn_reflns_limit_l_min -28
_diffrn_reflns_number 55605
_diffrn_reflns_theta_full 25.00
_diffrn_reflns_theta_max 25.00
_diffrn_reflns_theta_min 1.23
_diffrn_standards_decay_% 0
_diffrn_standards_interval_time 0
_diffrn_standards_number 0
_exptl_absorpt_coefficient_mu 23.085
_exptl_absorpt_correction_T_max 0.0967
_exptl_absorpt_correction_T_min 0.0722
_exptl_absorpt_correction_type multi-scan
_exptl_absorpt_process_details
;
Higashi, T. (1995) A program for absorption correction.
RIGAKU corporation, Tokyo, Japan.
;
_exptl_crystal_colour yellow
_exptl_crystal_density_diffrn 3.732
_exptl_crystal_density_method 'not measured'
_exptl_crystal_description block
_exptl_crystal_F_000 10791
_exptl_crystal_size_max 0.24
_exptl_crystal_size_mid 0.21
_exptl_crystal_size_min 0.19
_refine_diff_density_max 4.010
_refine_diff_density_min -3.115
_refine_diff_density_rms 0.583
_refine_ls_extinction_method none
_refine_ls_goodness_of_fit_ref 1.035
_refine_ls_hydrogen_treatment none
_refine_ls_matrix_type full
_refine_ls_number_parameters 1325
_refine_ls_number_reflns 37520
_refine_ls_number_restraints 61
_refine_ls_restrained_S_all 1.035
_refine_ls_R_factor_all 0.2194
_refine_ls_R_factor_gt 0.0972
_refine_ls_shift/su_max 0.000
_refine_ls_shift/su_mean 0.000
_refine_ls_structure_factor_coef Fsqd
_refine_ls_weighting_details 'calc w=1/[\s^2^(Fo^2^)+(0.1000P)^2^+0.0000P] where P=(Fo^2^+2Fc^2^)/3'
_refine_ls_weighting_scheme calc
_refine_ls_wR_factor_gt 0.2047
_refine_ls_wR_factor_ref 0.2770
_reflns_number_gt 16432
_reflns_number_total 37520
_reflns_threshold_expression >2sigma(I)
_cod_data_source_file b707150g.txt
_cod_data_source_block c10
_cod_depositor_comments
;
The following automatic conversions were performed:
'_symmetry_cell_setting' value 'Triclinic' changed to 'triclinic'
according to '/home/saulius/struct/CIF-dictionaries/cif_core.dic'
dictionary named 'cif_core.dic' version 2.4.1 from 2010-06-29.

Automatic conversion script
Id: cif_fix_enum 1527 2010-12-29 10:47:43Z saulius 
;
_cod_original_sg_symbol_H-M P-1
_cod_original_formula_sum 'H100 As4 Ce4 K5 Mn0.50 Na18 O199 W41'
_cod_database_code 7005949

loop_
_symmetry_equiv_pos_as_xyz
'x, y, z'
'-x, -y, -z'

loop_
_atom_site_label
_atom_site_type_symbol
_atom_site_fract_x
_atom_site_fract_y
_atom_site_fract_z
_atom_site_U_iso_or_equiv
_atom_site_adp_type
_atom_site_occupancy
_atom_site_symmetry_multiplicity
_atom_site_calc_flag
_atom_site_refinement_flags
_atom_site_disorder_assembly
_atom_site_disorder_group
W1 W 0.37791(10) 0.48315(8) 0.14326(6) 0.0294(5) Uani 1 1 d . . .
W2 W 0.28343(9) 0.47730(8) 0.39507(6) 0.0271(4) Uani 1 1 d . . .
W3 W 0.10239(10) 0.55472(9) 0.38203(7) 0.0314(5) Uani 1 1 d . . .
W4 W 0.23876(10) 0.64003(8) 0.33827(7) 0.0317(5) Uani 1 1 d . . .
W5 W 0.60309(10) 0.50626(9) 0.16090(7) 0.0359(5) Uani 1 1 d . . .
W6 W 0.55854(10) 0.55237(9) 0.30289(8) 0.0374(5) Uani 1 1 d . . .
W7 W 0.25298(10) 0.40412(8) 0.18218(7) 0.0313(5) Uani 1 1 d . . .
W8 W 0.45236(9) 0.29804(8) 0.24630(6) 0.0256(4) Uani 1 1 d . . .
W9 W 0.37290(10) 0.60373(8) 0.22505(7) 0.0337(5) Uani 1 1 d . . .
W10 W 0.21544(12) 0.54973(9) 0.12587(7) 0.0392(5) Uani 1 1 d . . .
W11 W 0.11136(10) 0.44118(9) 0.30721(8) 0.0327(5) Uani 1 1 d . . .
W12 W 0.12299(10) 0.28013(9) 0.44371(8) 0.0390(5) Uani 1 1 d . . .
W13 W 0.58283(10) 0.33219(10) 0.36738(7) 0.0371(5) Uani 1 1 d . . .
W14 W 0.48230(12) 0.15828(9) 0.11164(7) 0.0427(6) Uani 1 1 d . . .
W15 W 0.72550(11) 0.37732(10) 0.12226(8) 0.0442(6) Uani 1 1 d . . .
W16 W 0.07161(11) 0.58777(9) 0.25464(8) 0.0376(5) Uani 1 1 d . . .
W17 W 0.20981(11) 0.67243(9) 0.20999(7) 0.0390(5) Uani 1 1 d . . .
W18 W 0.16483(11) 0.23362(9) 0.30198(9) 0.0413(5) Uani 1 1 d . . .
W19 W 0.37926(11) 0.20595(9) 0.43261(7) 0.0415(5) Uani 1 1 d . . .
W20 W 0.77870(12) 0.17155(10) 0.09720(8) 0.0523(6) Uani 1 1 d . . .
W21 W 0.37606(12) 0.01222(9) 0.36274(9) 0.0525(6) Uani 1 1 d . . .
W22 W 0.63951(11) 0.46629(11) 0.39637(8) 0.0461(6) Uani 1 1 d . . .
W23 W 0.51581(13) 0.00840(9) 0.18293(8) 0.0498(6) Uani 1 1 d . . .
W24 W 0.65375(11) 0.08470(9) 0.27909(8) 0.0417(5) Uani 1 1 d . . .
W25 W 0.33916(13) 0.05511(10) 0.49363(9) 0.0606(7) Uani 1 1 d . . .
W26 W 0.08924(13) 0.14392(11) 0.49841(11) 0.0705(8) Uani 1 1 d . . .
W27 W 0.28664(12) 0.10468(9) 0.26269(9) 0.0460(6) Uani 1 1 d . . .
W28 W 0.81253(11) 0.28521(11) 0.22366(9) 0.0497(6) Uani 1 1 d . . .
W29 W 0.60930(12) 0.23601(9) 0.07065(7) 0.0432(6) Uani 1 1 d . . .
W30 W 0.62169(15) 0.11495(10) 0.00027(8) 0.0606(7) Uani 1 1 d . . .
W31 W 0.12888(13) 0.09723(11) 0.35299(12) 0.0691(8) Uani 1 1 d . . .
W32 W 0.20755(12) 0.19394(10) 0.53635(8) 0.0526(6) Uani 1 1 d . . .
W33 W 0.67404(13) -0.05348(10) 0.20440(9) 0.0546(6) Uani 1 1 d . . .
W34 W 0.77191(11) 0.32753(11) 0.35523(9) 0.0511(6) Uani 1 1 d . . .
W35 W 0.79468(15) 0.04802(11) 0.02866(9) 0.0654(8) Uani 1 1 d . . .
W36 W 0.72891(12) 0.54619(11) 0.29073(11) 0.0616(7) Uani 1 1 d . . .
W37 W 0.81123(13) 0.03189(11) 0.16004(9) 0.0578(7) Uani 1 1 d . . .
W38 W 0.77452(12) 0.49982(11) 0.14547(10) 0.0611(7) Uani 1 1 d . . .
W39 W 0.65592(15) -0.03727(10) 0.07337(9) 0.0630(7) Uani 1 1 d . . .
W40 W 0.22100(14) 0.00370(11) 0.45548(12) 0.0778(9) Uani 1 1 d . . .
W41 W 0.86255(11) 0.40633(12) 0.24917(11) 0.0660(8) Uani 1 1 d . . .
Ce1 Ce 0.46059(13) 0.43387(11) 0.27828(9) 0.0265(6) Uani 1 1 d . . .
Ce2 Ce 0.28825(12) 0.32721(11) 0.33306(9) 0.0246(6) Uani 1 1 d . . .
Ce3 Ce 0.45588(14) 0.14942(12) 0.28027(10) 0.0328(6) Uani 1 1 d . . .
Ce4 Ce 0.62864(13) 0.25580(12) 0.22505(9) 0.0316(6) Uani 1 1 d . . .
As1 As 0.2527(2) 0.51092(18) 0.27111(15) 0.0229(10) Uani 1 1 d . . .
As2 As 0.2612(3) 0.1540(2) 0.39725(19) 0.0369(12) Uani 1 1 d . . .
As3 As 0.6731(2) 0.4112(2) 0.26477(18) 0.0331(11) Uani 1 1 d . . .
As4 As 0.6399(3) 0.0979(2) 0.15138(17) 0.0346(12) Uani 1 1 d . . .
O1 O 0.2019(19) 0.2090(17) 0.6013(14) 0.070(11) Uiso 1 1 d . . .
O2 O 0.6615(17) 0.4756(15) 0.2997(13) 0.053(9) Uiso 1 1 d . . .
O3 O 0.833(2) 0.5406(19) 0.1004(16) 0.086(13) Uiso 1 1 d . . .
O4 O 0.1779(18) 0.0356(16) 0.3942(13) 0.059(10) Uiso 1 1 d . . .
O5 O 0.275(2) 0.0048(19) 0.5065(16) 0.087(13) Uiso 1 1 d . . .
O6 O 0.3964(18) 0.1780(15) 0.1056(13) 0.055(9) Uiso 1 1 d . . .
O7 O 0.6024(19) 0.3072(16) 0.0393(14) 0.064(10) Uiso 1 1 d . . .
O8 O 0.6289(17) 0.0254(14) 0.1486(12) 0.047(8) Uiso 1 1 d . . .
O9 O 0.1879(17) 0.5790(15) 0.0671(12) 0.050(9) Uiso 1 1 d . . .
O10 O 0.7868(17) 0.4374(15) 0.0982(13) 0.052(9) Uiso 1 1 d . . .
O11 O 0.635(2) 0.5925(17) 0.2971(15) 0.071(11) Uiso 1 1 d . . .
O12 O 0.7576(17) 0.3762(15) 0.2653(12) 0.052(9) Uiso 1 1 d . . .
O13 O 0.2857(16) 0.2143(14) 0.4889(12) 0.043(8) Uiso 1 1 d . . .
O14 O 0.2267(17) 0.1785(14) 0.2434(12) 0.050(9) Uiso 1 1 d . . .
O15 O 0.5253(17) 0.1318(15) 0.0305(12) 0.052(9) Uiso 1 1 d . . .
O16 O 0.6921(18) -0.0884(16) 0.1336(13) 0.059(10) Uiso 1 1 d . . .
O17 O 0.7479(18) 0.0674(16) 0.2223(13) 0.058(10) Uiso 1 1 d . . .
O18 O 0.720(2) 0.0918(17) 0.0005(14) 0.070(11) Uiso 1 1 d . . .
O19 O 0.674(2) -0.0909(19) 0.0254(16) 0.085(13) Uiso 1 1 d . . .
O20 O 0.6784(18) 0.0621(16) 0.3421(13) 0.059(10) Uiso 1 1 d . . .
O21 O 0.8234(19) 0.1158(16) 0.0312(14) 0.064(10) Uiso 1 1 d . . .
O22 O 0.1054(19) 0.1720(17) 0.3189(14) 0.066(10) Uiso 1 1 d . . .
O23 O 0.7458(19) -0.0161(16) 0.0520(14) 0.065(10) Uiso 1 1 d . . .
O24 O 0.765(2) 0.6024(17) 0.2958(14) 0.071(11) Uiso 1 1 d . . .
O25 O 0.439(2) -0.0548(18) 0.3342(16) 0.082(12) Uiso 1 1 d . . .
O26 O 0.8485(17) 0.3669(15) 0.3246(12) 0.051(9) Uiso 1 1 d . . .
O27 O 0.5503(16) 0.2964(14) 0.4314(12) 0.047(8) Uiso 1 1 d . . .
O28 O 0.859(2) 0.0152(18) -0.0317(15) 0.075(11) Uiso 1 1 d . . .
O29 O 0.610(2) 0.4761(18) 0.4691(15) 0.078(12) Uiso 1 1 d . . .
O30 O 0.6990(18) 0.5210(16) 0.3700(13) 0.061(10) Uiso 1 1 d . . .
O31 O 0.801(2) 0.2906(18) 0.4159(16) 0.083(12) Uiso 1 1 d . . .
O32 O 0.7570(19) -0.0299(16) 0.1731(14) 0.063(10) Uiso 1 1 d . . .
O33 O 0.629(2) 0.1085(18) -0.0670(15) 0.077(12) Uiso 1 1 d . . .
O34 O 0.015(2) 0.1278(18) 0.5384(16) 0.081(12) Uiso 1 1 d . . .
O35 O 0.3185(18) 0.0411(15) 0.3084(13) 0.055(9) Uiso 1 1 d . . .
O36 O 0.5210(13) 0.2236(12) 0.2554(10) 0.024(6) Uiso 1 1 d . . .
O37 O 0.3952(13) 0.3608(11) 0.2937(9) 0.020(6) Uiso 1 1 d . . .
O38 O 0.1539(15) 0.6164(13) 0.3605(11) 0.037(7) Uiso 1 1 d . . .
O39 O 0.5231(14) 0.3385(12) 0.2391(10) 0.030(7) Uiso 1 1 d . . .
O40 O 0.0017(18) 0.6282(15) 0.2357(13) 0.055(9) Uiso 1 1 d . . .
O41 O 0.1887(14) 0.1788(12) 0.4454(10) 0.030(7) Uiso 1 1 d . . .
O42 O 0.3753(15) 0.5584(13) 0.1624(10) 0.032(7) Uiso 1 1 d . . .
O43 O 0.3761(15) 0.4626(13) 0.3556(11) 0.036(7) Uiso 1 1 d . . .
O44 O 0.722(2) 0.4066(17) 0.3849(15) 0.072(11) Uiso 1 1 d . . .
O45 O 0.1549(17) 0.0584(14) 0.4920(12) 0.048(8) Uiso 1 1 d . . .
O46 O 0.2693(15) 0.1054(13) 0.5303(11) 0.035(7) Uiso 1 1 d . . .
O47 O 0.1597(15) 0.5279(13) 0.2935(11) 0.034(7) Uiso 1 1 d . . .
O48 O 0.2331(15) 0.2673(13) 0.3036(11) 0.034(7) Uiso 1 1 d . . .
O49 O 0.2289(15) 0.6878(13) 0.3911(11) 0.034(7) Uiso 1 1 d . . .
O50 O 0.2783(14) 0.4025(12) 0.3886(10) 0.026(6) Uiso 1 1 d . . .
O51 O 0.5006(15) 0.0625(13) 0.2350(11) 0.040(8) Uiso 1 1 d . . .
O52 O 0.2037(16) 0.2996(14) 0.4081(11) 0.043(8) Uiso 1 1 d . . .
O53 O 0.3866(14) 0.2528(12) 0.2818(10) 0.030(7) Uiso 1 1 d . . .
O54 O 0.5154(15) 0.4939(13) 0.3082(11) 0.036(7) Uiso 1 1 d . . .
O55 O 0.0611(15) 0.3489(13) 0.4507(11) 0.036(7) Uiso 1 1 d . . .
O56 O 0.6878(16) 0.5394(13) 0.1274(11) 0.041(8) Uiso 1 1 d . . .
O57 O 0.6937(16) 0.4421(14) 0.1945(12) 0.045(8) Uiso 1 1 d . . .
O58 O 0.183(2) -0.059(2) 0.4870(18) 0.103(15) Uiso 1 1 d . . .
O59 O 0.4917(15) 0.0724(13) 0.1322(11) 0.039(8) Uiso 1 1 d . . .
O60 O 0.3450(14) 0.4167(12) 0.1354(10) 0.032(7) Uiso 1 1 d . . .
O61 O 0.8045(19) 0.4750(16) 0.2854(14) 0.064(10) Uiso 1 1 d . . .
O62 O 0.5965(13) 0.2494(11) 0.1418(9) 0.019(6) Uiso 1 1 d . . .
O63 O 0.4136(12) 0.4466(10) 0.1990(9) 0.014(5) Uiso 1 1 d . . .
O64 O 0.2898(12) 0.3665(10) 0.2361(9) 0.013(5) Uiso 1 1 d . . .
O65 O 0.0519(15) 0.5098(13) 0.2747(11) 0.034(7) Uiso 1 1 d . . .
O66 O 0.4157(15) 0.0717(13) 0.3420(11) 0.033(7) Uiso 1 1 d . . .
O67 O 0.2622(15) 0.5864(13) 0.2599(11) 0.034(7) Uiso 1 1 d . . .
O68 O 0.4060(16) 0.5336(14) 0.2599(11) 0.041(8) Uiso 1 1 d . . .
O69 O 0.6567(16) 0.1621(14) 0.2689(11) 0.042(8) Uiso 1 1 d . . .
O70 O 0.6051(16) 0.2745(14) 0.3177(11) 0.042(8) Uiso 1 1 d . . .
O71 O 0.1165(16) 0.2581(14) 0.3751(12) 0.048(8) Uiso 1 1 d . . .
O72 O 0.4400(14) 0.1752(12) 0.3694(10) 0.031(7) Uiso 1 1 d . . .
O73 O 0.3441(15) 0.2784(13) 0.3989(11) 0.033(7) Uiso 1 1 d . . .
O74 O 0.2666(14) 0.4952(12) 0.1992(10) 0.032(7) Uiso 1 1 d . . .
O75 O 0.2010(15) 0.6975(13) 0.2838(11) 0.035(7) Uiso 1 1 d . . .
O76 O 0.7208(16) 0.1990(14) 0.1617(12) 0.047(8) Uiso 1 1 d . . .
O77 O 0.5628(15) 0.0986(13) 0.2982(11) 0.034(7) Uiso 1 1 d . . .
O78 O 0.082(2) 0.1333(19) 0.4262(16) 0.082(12) Uiso 1 1 d . . .
O79 O 0.6509(15) 0.4456(13) 0.1067(10) 0.033(7) Uiso 1 1 d . . .
O80 O 0.2778(15) 0.5642(13) 0.3690(11) 0.034(7) Uiso 1 1 d . . .
O81 O 0.2493(15) 0.3448(13) 0.1514(11) 0.042(8) Uiso 1 1 d D . .
O82 O 0.1472(15) 0.2702(13) 0.5143(11) 0.036(7) Uiso 1 1 d . . .
O83 O 0.8704(16) 0.2159(14) 0.1990(12) 0.047(8) Uiso 1 1 d . . .
O84 O 0.3056(14) 0.6710(12) 0.1910(10) 0.028(7) Uiso 1 1 d . . .
O85 O 0.5778(17) -0.0522(15) 0.2190(12) 0.049(9) Uiso 1 1 d . . .
O86 O 0.5497(17) 0.5545(15) 0.1219(12) 0.049(9) Uiso 1 1 d . . .
O87 O 0.5062(15) 0.3768(13) 0.3452(11) 0.037(7) Uiso 1 1 d . . .
O88 O 0.6666(15) 0.3377(13) 0.1653(11) 0.035(7) Uiso 1 1 d . . .
O89 O 0.1838(13) 0.5037(11) 0.3997(9) 0.018(6) Uiso 1 1 d . . .
O90 O 0.1631(15) 0.4282(13) 0.2309(11) 0.035(7) Uiso 1 1 d . . .
O91 O 0.6824(14) 0.3139(12) 0.3644(10) 0.031(7) Uiso 1 1 d . . .
O92 O 0.2197(17) 0.1500(15) 0.3492(12) 0.050(9) Uiso 1 1 d . . .
O93 O 0.5996(14) 0.1369(12) 0.0962(10) 0.032(7) Uiso 1 1 d . . .
O94 O 0.2100(16) 0.4729(14) 0.1290(12) 0.045(8) Uiso 1 1 d . . .
O95 O 0.4425(16) 0.6363(14) 0.1985(12) 0.043(8) Uiso 1 1 d . . .
O96 O 0.6268(18) 0.1929(16) -0.0005(13) 0.058(10) Uiso 1 1 d . . .
O97 O 0.4920(18) 0.6189(16) 0.3142(13) 0.060(10) Uiso 1 1 d . . .
O98 O 0.1305(13) 0.5607(12) 0.1823(10) 0.026(6) Uiso 1 1 d . . .
O99 O 0.4407(15) 0.3130(13) 0.1777(11) 0.036(7) Uiso 1 1 d . . .
O100 O 0.7287(16) 0.0863(14) 0.1147(12) 0.045(8) Uiso 1 1 d . . .
O101 O 0.5660(16) 0.5313(14) 0.3796(12) 0.043(8) Uiso 1 1 d . . .
O102 O 0.3800(15) 0.1201(13) 0.4582(11) 0.034(7) Uiso 1 1 d . . .
O103 O 0.7458(19) 0.5438(17) 0.2112(14) 0.066(10) Uiso 1 1 d . . .
O104 O 0.7288(14) 0.2723(12) 0.2412(10) 0.031(7) Uiso 1 1 d . . .
O105 O 0.4677(14) 0.1727(12) 0.1822(10) 0.028(7) Uiso 1 1 d . . .
O106 O 0.4357(17) 0.2211(14) 0.4698(12) 0.049(9) Uiso 1 1 d . . .
O107 O 0.1229(18) 0.1609(15) 0.5577(13) 0.055(9) Uiso 1 1 d . . .
O108 O 0.3000(17) -0.0309(15) 0.4050(12) 0.052(9) Uiso 1 1 d . . .
O109 O 0.4412(17) -0.0200(15) 0.2031(12) 0.052(9) Uiso 1 1 d . . .
O110 O 0.1186(17) 0.2839(14) 0.2608(11) 0.051(9) Uiso 1 1 d D . .
O111 O 0.5652(18) -0.0412(15) 0.1156(13) 0.055(9) Uiso 1 1 d . . .
O112 O 0.2858(14) 0.4788(12) 0.4637(10) 0.030(7) Uiso 1 1 d . . .
O113 O 0.3513(16) 0.1423(14) 0.2692(12) 0.045(8) Uiso 1 1 d . . .
O114 O 0.850(2) 0.0125(19) 0.0862(16) 0.085(13) Uiso 1 1 d . . .
O115 O 0.0684(16) 0.4867(14) 0.3739(11) 0.041(8) Uiso 1 1 d . . .
O116 O 0.0535(17) 0.3933(15) 0.3246(12) 0.051(9) Uiso 1 1 d . . .
O117 O 0.8820(18) 0.3311(16) 0.2170(13) 0.060(10) Uiso 1 1 d . . .
O118 O 0.2247(15) 0.6219(13) 0.1532(11) 0.038(7) Uiso 1 1 d . . .
O119 O 0.4500(14) 0.4726(13) 0.0846(10) 0.032(7) Uiso 1 1 d . . .
O120 O 0.3316(16) 0.6464(14) 0.2926(12) 0.043(8) Uiso 1 1 d . . .
O121 O 0.3153(17) 0.0762(15) 0.1989(12) 0.051(9) Uiso 1 1 d . . .
O122 O 0.2858(18) 0.0781(16) 0.4205(13) 0.060(10) Uiso 1 1 d . . .
O123 O 0.835(2) 0.2214(18) 0.0739(15) 0.080(12) Uiso 1 1 d . . .
O124 O 0.0507(18) 0.5748(16) 0.4455(13) 0.061(10) Uiso 1 1 d . . .
O125 O 0.7025(19) -0.1164(17) 0.2434(14) 0.066(10) Uiso 1 1 d . . .
O126 O 0.8354(18) 0.1077(16) 0.1365(13) 0.057(9) Uiso 1 1 d . . .
O127 O 0.5480(15) 0.4577(13) 0.2005(11) 0.034(7) Uiso 1 1 d . . .
O128 O 0.839(2) 0.4450(18) 0.1851(15) 0.074(11) Uiso 1 1 d . . .
O129 O 0.3986(17) 0.0029(15) 0.4357(12) 0.050(9) Uiso 1 1 d . . .
O130 O 0.5920(15) 0.4091(13) 0.3909(11) 0.037(7) Uiso 1 1 d . . .
O131 O 0.5141(14) 0.2311(12) 0.0804(10) 0.032(7) Uiso 1 1 d . . .
O132 O 0.3126(14) 0.5308(12) 0.0958(10) 0.033(7) Uiso 1 1 d . . .
O133 O 0.8175(18) 0.2664(16) 0.3056(13) 0.058(9) Uiso 1 1 d . . .
O134 O 0.5897(15) 0.5521(13) 0.2220(11) 0.036(7) Uiso 1 1 d . . .
O135 O 0.0436(16) 0.5999(14) 0.3360(12) 0.043(8) Uiso 1 1 d . . .
O136 O 0.7955(18) 0.3347(15) 0.1561(13) 0.057(9) Uiso 1 1 d . . .
O137 O 0.942(2) 0.4176(17) 0.2400(15) 0.073(11) Uiso 1 1 d . . .
O138 O 0.7528(18) 0.3437(16) 0.0607(14) 0.062(10) Uiso 1 1 d . . .
O139 O 0.6515(16) 0.0082(13) 0.2515(11) 0.040(8) Uiso 1 1 d . . .
O140 O 0.0607(19) 0.2250(16) 0.4853(13) 0.062(10) Uiso 1 1 d . . .
O141 O 0.1760(17) 0.7439(15) 0.1814(12) 0.049(9) Uiso 1 1 d . . .
O142 O 0.7084(16) 0.2067(13) 0.0597(11) 0.040(8) Uiso 1 1 d . . .
O143 O 0.6201(17) 0.0313(15) 0.0312(12) 0.050(9) Uiso 1 1 d . . .
O144 O 0.1847(15) 0.3997(13) 0.3304(11) 0.034(7) Uiso 1 1 d . . .
O145 O 0.880(2) -0.0057(17) 0.1856(15) 0.073(11) Uiso 1 1 d . . .
O146 O 0.2001(18) 0.0737(16) 0.2915(13) 0.059(10) Uiso 1 1 d . . .
O147 O 0.1234(15) 0.6469(13) 0.2455(11) 0.040(8) Uiso 1 1 d . . .
O148 O 0.3774(19) 0.0254(16) 0.5452(14) 0.065(10) Uiso 1 1 d . . .
O149 O 0.062(2) 0.067(2) 0.3453(17) 0.094(14) Uiso 1 1 d . . .
Mn1 Mn 0.5000 0.5000 0.0000 0.066(4) Uani 1 2 d S . .
K1 K 0.5437(5) 0.3801(4) 0.1255(3) 0.033(2) Uani 1 1 d U . .
K2 K 0.3281(6) 0.2474(4) 0.1945(4) 0.040(3) Uani 1 1 d U . .
K3 K 0.5550(6) 0.5342(6) 0.5635(5) 0.054(3) Uani 1 1 d U . .
K4 K 0.5235(7) 0.0619(6) 0.4114(4) 0.062(3) Uani 1 1 d U . .
K5 K 0.3568(7) 0.6461(6) 0.0720(5) 0.064(3) Uani 1 1 d U . .
Na1 Na 0.2433(10) 0.3504(8) 0.4998(7) 0.041(4) Uani 1 1 d U . .
Na2 Na 0.5438(11) 0.1970(8) 0.5012(7) 0.052(5) Uani 1 1 d DU . .
Na3 Na 0.7188(11) 0.1809(9) 0.3521(8) 0.062(6) Uani 1 1 d U . .
Na4 Na 0.0534(11) 0.5469(10) 0.5612(8) 0.059(6) Uani 1 1 d U . .
Na5 Na 0.0550(12) 0.4720(9) 0.1710(9) 0.074(6) Uiso 1 1 d D . .
Na6 Na 0.3019(17) 0.0928(15) 0.6436(12) 0.070(9) Uiso 0.70 1 d P . .
Na7 Na 0.4258(19) 0.3415(16) 0.0517(14) 0.093(11) Uiso 0.75 1 d P . .
Na8 Na 0.315(2) 0.1200(17) 0.0775(14) 0.088(11) Uiso 0.70 1 d P . .
Na9 Na 0.266(2) 0.623(2) 0.4917(17) 0.076(12) Uiso 0.55 1 d P . .
Na10 Na 0.8526(18) 0.2984(16) -0.0299(13) 0.080(10) Uiso 0.70 1 d P . .
Na11 Na 0.6557(18) 0.0394(15) -0.1568(13) 0.112(10) Uiso 0.90 1 d P . .
Na12 Na -0.028(2) 0.224(2) 0.3961(17) 0.106(14) Uiso 0.65 1 d P . .
Na13 Na 0.776(3) 0.188(2) -0.062(2) 0.092(16) Uiso 0.50 1 d P . .
Na14 Na 0.060(3) 0.724(2) 0.3276(19) 0.067(14) Uiso 0.44 1 d P . .
Na15 Na 0.1089(19) 0.5785(17) -0.0038(14) 0.067(10) Uiso 0.60 1 d P . .
Na16 Na 0.660(4) 0.665(3) 0.180(3) 0.11(2) Uiso 0.45 1 d P . .
Na18 Na 0.599(4) 0.703(4) 0.316(3) 0.12(3) Uiso 0.38 1 d P . .
Na19 Na 0.099(8) 0.257(7) 0.698(6) 0.13(5) Uiso 0.20 1 d PD . .
Na20 Na 0.183(4) 0.813(3) 0.290(3) 0.09(2) Uiso 0.35 1 d P . .
Na21 Na 0.186(2) 0.310(2) 0.0907(16) 0.086(16) Uiso 0.45 1 d PD . .
Na22 Na 0.243(4) -0.067(3) 0.310(3) 0.10(2) Uiso 0.37 1 d P . .
Na23 Na 0.473(6) 0.108(5) -0.059(4) 0.13(4) Uiso 0.30 1 d P . .
Na24 Na -0.059(5) 0.010(4) 0.393(3) 0.13(3) Uiso 0.40 1 d P . .
Na25 Na 0.024(5) 0.759(4) 0.205(4) 0.10(3) Uiso 0.30 1 d P . .
Na17 Na 0.964(4) 0.148(4) 0.122(3) 0.09(2) Uiso 0.32 1 d P . .
Na26 Na 0.847(4) -0.119(4) 0.086(3) 0.14(3) Uiso 0.44 1 d P . .
Na27 Na 0.377(5) 0.738(5) 0.299(4) 0.10(3) Uiso 0.28 1 d P . .
Na28 Na 0.058(3) 0.713(3) 0.447(2) 0.11(2) Uiso 0.48 1 d P . .
O1W O 0.5030(17) 0.4127(15) -0.0292(13) 0.052(9) Uiso 1 1 d . . .
O2W O 0.6112(18) 0.4590(16) 0.0098(13) 0.059(10) Uiso 1 1 d . . .
OW1 O 0.498(2) 0.595(2) 0.4750(17) 0.092(13) Uiso 1 1 d . . .
OW2 O 0.3868(17) 0.5848(15) 0.4058(13) 0.053(9) Uiso 1 1 d . . .
OW3 O 0.6038(19) 0.6451(16) 0.5423(14) 0.064(10) Uiso 1 1 d . . .
OW4 O -0.046(2) 0.3386(18) 0.3812(15) 0.076(12) Uiso 1 1 d . . .
OW5 O 0.5767(19) 0.1662(17) 0.4032(14) 0.068(11) Uiso 1 1 d . . .
OW6 O 0.115(2) 0.4330(18) 0.4975(15) 0.077(12) Uiso 1 1 d . . .
OW7 O 0.432(2) 0.043(2) 0.6482(17) 0.098(14) Uiso 1 1 d . . .
OW8 O 0.199(4) 0.203(2) 0.143(3) 0.08(2) Uiso 0.54 1 d PD . .
OW9 O 0.085(3) 0.3551(10) 0.1758(15) 0.095(16) Uiso 0.85 1 d PD . .
OW10 O 0.460(3) 0.2990(16) 0.533(2) 0.09(2) Uiso 0.65 1 d PD . .
OW11 O 0.509(2) 0.091(2) 0.5228(17) 0.074(13) Uiso 0.85 1 d P . .
OW12 O 0.097(3) 0.496(3) 0.651(2) 0.09(2) Uiso 0.69 1 d P . .
OW13 O 0.297(4) 0.390(3) 0.571(3) 0.12(2) Uiso 0.75 1 d P . .
OW14 O 0.318(2) 0.279(3) 0.043(3) 0.09(2) Uiso 0.60 1 d PD . .
OW15 O 0.144(4) 0.324(3) 0.748(3) 0.07(2) Uiso 0.47 1 d PD . .
OW16 O 0.825(3) 0.120(2) 0.2722(19) 0.083(14) Uiso 0.85 1 d P . .
OW17 O 0.509(4) 0.723(4) 0.222(3) 0.08(2) Uiso 0.50 1 d P . .
OW18 O 0.444(4) 0.729(3) 0.079(3) 0.072(19) Uiso 0.57 1 d P . .
OW19 O 0.545(3) 0.683(2) 0.111(2) 0.069(15) Uiso 0.69 1 d P . .
OW20 O -0.049(4) 0.698(4) 0.383(3) 0.07(2) Uiso 0.48 1 d P . .
OW25 O 0.163(4) 0.536(3) 0.617(3) 0.08(2) Uiso 0.58 1 d P . .
OW26 O 0.461(4) 0.020(3) 0.054(3) 0.10(2) Uiso 0.66 1 d P . .
OW27 O 0.374(4) 0.174(3) 0.595(3) 0.049(19) Uiso 0.45 1 d P . .
OW28 O 0.291(7) 0.241(6) 0.727(5) 0.09(4) Uiso 0.35 1 d P . .

loop_
_atom_site_aniso_label
_atom_site_aniso_U_11
_atom_site_aniso_U_22
_atom_site_aniso_U_33
_atom_site_aniso_U_23
_atom_site_aniso_U_13
_atom_site_aniso_U_12
W1 0.0458(12) 0.0252(11) 0.0124(8) 0.0018(7) -0.0035(8) -0.0062(10)
W2 0.0261(10) 0.0356(11) 0.0185(8) -0.0010(8) -0.0044(7) -0.0073(9)
W3 0.0264(11) 0.0343(12) 0.0287(9) 0.0021(8) -0.0071(8) -0.0013(10)
W4 0.0370(12) 0.0271(11) 0.0269(9) -0.0063(8) -0.0030(8) -0.0045(10)
W5 0.0354(12) 0.0384(12) 0.0297(10) -0.0073(9) 0.0066(9) -0.0152(11)
W6 0.0305(11) 0.0439(13) 0.0413(11) -0.0187(9) -0.0048(9) -0.0118(11)
W7 0.0414(12) 0.0281(11) 0.0296(9) 0.0001(8) -0.0208(9) -0.0051(10)
W8 0.0286(10) 0.0292(11) 0.0183(8) -0.0015(7) -0.0042(7) -0.0081(9)
W9 0.0431(12) 0.0265(11) 0.0274(9) -0.0035(8) 0.0018(9) -0.0123(10)
W10 0.0583(14) 0.0305(12) 0.0254(9) 0.0021(8) -0.0199(10) 0.0033(11)
W11 0.0257(11) 0.0308(11) 0.0429(11) 0.0014(9) -0.0159(9) -0.0033(10)
W12 0.0268(11) 0.0308(12) 0.0489(12) 0.0107(9) -0.0010(9) -0.0056(10)
W13 0.0296(11) 0.0536(14) 0.0293(10) -0.0148(9) -0.0087(9) -0.0044(11)
W14 0.0729(16) 0.0287(12) 0.0320(10) -0.0048(9) -0.0221(10) -0.0108(12)
W15 0.0408(13) 0.0447(14) 0.0373(11) -0.0132(10) 0.0152(10) -0.0159(12)
W16 0.0396(12) 0.0331(12) 0.0391(11) 0.0004(9) -0.0205(9) 0.0030(10)
W17 0.0551(14) 0.0227(11) 0.0301(10) 0.0039(8) -0.0066(9) -0.0013(11)
W18 0.0401(13) 0.0275(12) 0.0621(13) 0.0025(10) -0.0218(11) -0.0113(11)
W19 0.0413(13) 0.0446(13) 0.0262(10) 0.0073(9) -0.0063(9) 0.0031(11)
W20 0.0523(15) 0.0515(15) 0.0372(11) -0.0165(10) 0.0168(10) -0.0094(13)
W21 0.0594(16) 0.0237(12) 0.0582(13) 0.0130(10) -0.0029(12) -0.0039(12)
W22 0.0318(12) 0.0632(16) 0.0526(12) -0.0312(11) -0.0165(10) -0.0073(12)
W23 0.0748(17) 0.0251(12) 0.0494(12) -0.0029(10) -0.0161(12) -0.0116(12)
W24 0.0411(13) 0.0406(13) 0.0325(10) -0.0044(9) -0.0029(9) 0.0027(11)
W25 0.0638(17) 0.0424(14) 0.0454(13) 0.0243(11) 0.0029(12) 0.0064(13)
W26 0.0483(15) 0.0353(14) 0.0991(19) 0.0206(13) 0.0145(14) -0.0110(13)
W27 0.0497(14) 0.0255(12) 0.0663(14) -0.0005(10) -0.0180(11) -0.0131(11)
W28 0.0260(12) 0.0577(16) 0.0601(14) -0.0223(12) 0.0044(10) -0.0085(12)
W29 0.0726(16) 0.0324(12) 0.0172(9) -0.0038(8) -0.0013(10) -0.0100(12)
W30 0.111(2) 0.0377(14) 0.0272(11) -0.0117(9) -0.0126(12) -0.0078(15)
W31 0.0504(16) 0.0365(15) 0.121(2) 0.0023(14) -0.0171(15) -0.0206(13)
W32 0.0465(14) 0.0447(14) 0.0389(11) 0.0181(10) 0.0071(10) 0.0056(12)
W33 0.0742(18) 0.0325(13) 0.0449(12) -0.0048(10) -0.0095(12) 0.0025(13)
W34 0.0245(11) 0.0688(17) 0.0656(14) -0.0289(12) -0.0164(11) -0.0030(12)
W35 0.085(2) 0.0516(16) 0.0393(12) -0.0194(11) 0.0125(13) -0.0050(15)
W36 0.0332(13) 0.0625(17) 0.0970(18) -0.0369(14) -0.0078(13) -0.0186(13)
W37 0.0547(16) 0.0546(16) 0.0467(13) -0.0155(11) 0.0038(11) 0.0043(13)
W38 0.0409(14) 0.0572(16) 0.0760(16) -0.0190(13) 0.0189(12) -0.0263(13)
W39 0.108(2) 0.0308(13) 0.0454(13) -0.0143(10) -0.0172(14) -0.0057(15)
W40 0.0721(19) 0.0299(14) 0.102(2) 0.0244(14) 0.0099(16) -0.0130(14)
W41 0.0260(12) 0.0688(18) 0.105(2) -0.0340(15) -0.0024(13) -0.0159(13)
Ce1 0.0316(15) 0.0338(16) 0.0153(11) -0.0063(10) -0.0011(10) -0.0125(13)
Ce2 0.0229(14) 0.0264(15) 0.0222(12) 0.0006(10) -0.0046(10) -0.0047(12)
Ce3 0.0414(17) 0.0272(15) 0.0276(13) 0.0043(11) -0.0091(12) -0.0074(14)
Ce4 0.0282(15) 0.0392(17) 0.0229(12) -0.0065(11) 0.0002(11) -0.0057(14)
As1 0.035(3) 0.020(2) 0.0136(19) -0.0018(17) -0.0063(18) -0.006(2)
As2 0.038(3) 0.020(3) 0.041(3) 0.012(2) -0.005(2) 0.001(2)
As3 0.021(3) 0.042(3) 0.035(2) -0.018(2) -0.001(2) -0.002(2)
As4 0.043(3) 0.029(3) 0.028(2) -0.002(2) -0.006(2) -0.004(3)
Mn1 0.101(11) 0.052(8) 0.028(6) 0.003(5) 0.002(6) -0.015(8)
K1 0.036(5) 0.033(5) 0.022(4) 0.000(4) 0.000(4) -0.003(5)
K2 0.057(6) 0.025(5) 0.041(5) -0.002(4) -0.022(5) -0.007(5)
K3 0.043(6) 0.071(7) 0.057(6) -0.023(5) -0.017(5) -0.012(6)
K4 0.064(7) 0.059(7) 0.045(6) 0.008(5) -0.010(5) 0.004(6)
K5 0.066(7) 0.062(7) 0.048(6) 0.006(5) -0.002(5) -0.008(6)
Na1 0.052(8) 0.039(8) 0.037(7) 0.004(6) -0.020(7) -0.015(7)
Na2 0.064(9) 0.042(8) 0.052(8) 0.002(7) -0.023(7) -0.008(7)
Na3 0.058(9) 0.058(9) 0.067(9) -0.004(7) -0.013(7) -0.015(8)
Na4 0.049(9) 0.075(10) 0.053(8) -0.012(7) -0.010(7) -0.015(8)

loop_
_atom_type_symbol
_atom_type_description
_atom_type_scat_dispersion_real
_atom_type_scat_dispersion_imag
_atom_type_scat_source
W W -0.8490 6.8722 'International Tables Vol C Tables 4.2.6.8 and 6.1.1.4'
As As 0.0499 2.0058 'International Tables Vol C Tables 4.2.6.8 and 6.1.1.4'
Ce Ce -0.2486 2.6331 'International Tables Vol C Tables 4.2.6.8 and 6.1.1.4'
O O 0.0106 0.0060 'International Tables Vol C Tables 4.2.6.8 and 6.1.1.4'
Mn Mn 0.3368 0.7283 'International Tables Vol C Tables 4.2.6.8 and 6.1.1.4'
K K 0.2009 0.2494 'International Tables Vol C Tables 4.2.6.8 and 6.1.1.4'
Na Na 0.0362 0.0249 'International Tables Vol C Tables 4.2.6.8 and 6.1.1.4'
H H 0.0000 0.0000 'International Tables Vol C Tables 4.2.6.8 and 6.1.1.4'

loop_
_geom_angle_atom_site_label_1
_geom_angle_atom_site_label_2
_geom_angle_atom_site_label_3
_geom_angle
_geom_angle_site_symmetry_1
_geom_angle_site_symmetry_3
_geom_angle_publ_flag
O119 W1 O63 103.3(12) . . ?
O119 W1 O42 101.9(12) . . ?
O63 W1 O42 92.1(11) . . ?
O119 W1 O60 96.6(12) . . ?
O63 W1 O60 93.8(11) . . ?
O42 W1 O60 158.6(12) . . ?
O119 W1 O132 92.2(12) . . ?
O63 W1 O132 164.5(10) . . ?
O42 W1 O132 84.0(11) . . ?
O60 W1 O132 84.8(11) . . ?
O119 W1 O74 162.0(11) . . ?
O63 W1 O74 92.0(10) . . ?
O42 W1 O74 86.6(11) . . ?
O60 W1 O74 72.7(11) . . ?
O132 W1 O74 72.8(10) . . ?
O119 W1 K1 49.7(9) . . ?
O63 W1 K1 55.8(8) . . ?
O42 W1 K1 114.3(9) . . ?
O60 W1 K1 85.8(9) . . ?
O132 W1 K1 139.2(8) . . ?
O74 W1 K1 140.3(7) . . ?
O119 W1 K5 79.3(9) . . ?
O63 W1 K5 133.6(7) . . ?
O42 W1 K5 43.6(8) . . ?
O60 W1 K5 132.2(9) . . ?
O132 W1 K5 48.3(7) . . ?
O74 W1 K5 97.0(7) . . ?
K1 W1 K5 121.7(2) . . ?
O112 W2 O50 105.6(12) . . ?
O112 W2 O43 103.7(12) . . ?
O50 W2 O43 92.2(12) . . ?
O112 W2 O89 102.8(11) . . ?
O50 W2 O89 88.1(11) . . ?
O43 W2 O89 152.3(11) . . ?
O112 W2 O80 100.4(11) . . ?
O50 W2 O80 153.4(11) . . ?
O43 W2 O80 87.1(12) . . ?
O89 W2 O80 80.6(10) . . ?
O112 W2 K3 56.4(9) . 2_666 ?
O50 W2 K3 107.5(9) . 2_666 ?
O43 W2 K3 47.5(8) . 2_666 ?
O89 W2 K3 156.3(7) . 2_666 ?
O80 W2 K3 91.5(8) . 2_666 ?
O124 W3 O89 102.6(14) . . ?
O124 W3 O38 102.0(13) . . ?
O89 W3 O38 86.4(11) . . ?
O124 W3 O135 99.5(15) . . ?
O89 W3 O135 157.8(11) . . ?
O38 W3 O135 87.2(12) . . ?
O124 W3 O115 99.9(14) . . ?
O89 W3 O115 92.4(12) . . ?
O38 W3 O115 157.8(11) . . ?
O135 W3 O115 85.6(12) . . ?
O124 W3 O47 172.8(13) . . ?
O89 W3 O47 83.4(10) . . ?
O38 W3 O47 82.2(10) . . ?
O135 W3 O47 74.7(11) . . ?
O115 W3 O47 75.6(10) . . ?
O49 W4 O38 102.0(12) . . ?
O49 W4 O80 101.8(12) . . ?
O38 W4 O80 86.8(12) . . ?
O49 W4 O75 101.2(12) . . ?
O38 W4 O75 87.5(12) . . ?
O80 W4 O75 156.9(11) . . ?
O49 W4 O120 99.2(12) . . ?
O38 W4 O120 158.8(12) . . ?
O80 W4 O120 89.8(12) . . ?
O75 W4 O120 87.6(12) . . ?
O49 W4 O67 171.3(10) . . ?
O38 W4 O67 85.5(10) . . ?
O80 W4 O67 82.8(11) . . ?
O75 W4 O67 74.5(11) . . ?
O120 W4 O67 73.3(10) . . ?
O86 W5 O127 102.0(13) . . ?
O86 W5 O134 102.5(14) . . ?
O127 W5 O134 94.2(11) . . ?
O86 W5 O79 98.2(13) . . ?
O127 W5 O79 90.7(11) . . ?
O134 W5 O79 157.2(12) . . ?
O86 W5 O56 97.0(13) . . ?
O127 W5 O56 160.7(13) . . ?
O134 W5 O56 84.9(11) . . ?
O79 W5 O56 83.3(11) . . ?
O86 W5 O57 167.3(12) . . ?
O127 W5 O57 87.6(12) . . ?
O134 W5 O57 84.8(12) . . ?
O79 W5 O57 73.2(11) . . ?
O56 W5 O57 73.1(11) . . ?
O86 W5 K1 86.9(10) . . ?
O127 W5 K1 46.1(8) . . ?
O134 W5 K1 140.2(8) . . ?
O79 W5 K1 49.8(8) . . ?
O56 W5 K1 132.9(8) . . ?
O57 W5 K1 94.1(7) . . ?
O97 W6 O54 105.2(14) . . ?
O97 W6 O134 103.3(14) . . ?
O54 W6 O134 92.3(11) . . ?
O97 W6 O101 98.8(14) . . ?
O54 W6 O101 90.4(12) . . ?
O134 W6 O101 156.1(13) . . ?
O97 W6 O11 94.9(15) . . ?
O54 W6 O11 159.6(15) . . ?
O134 W6 O11 86.2(13) . . ?
O101 W6 O11 83.1(13) . . ?
O97 W6 O2 165.3(13) . . ?
O54 W6 O2 87.0(12) . . ?
O134 W6 O2 83.9(12) . . ?
O101 W6 O2 72.5(12) . . ?
O11 W6 O2 72.6(14) . . ?
O97 W6 K3 89.8(10) . 2_666 ?
O54 W6 K3 47.5(9) . 2_666 ?
O134 W6 K3 139.8(8) . 2_666 ?
O101 W6 K3 48.0(8) . 2_666 ?
O11 W6 K3 130.9(10) . 2_666 ?
O2 W6 K3 92.7(7) . 2_666 ?
O81 W7 O64 100.4(12) . . ?
O81 W7 O90 104.7(13) . . ?
O64 W7 O90 93.6(11) . . ?
O81 W7 O60 99.0(12) . . ?
O64 W7 O60 91.4(11) . . ?
O90 W7 O60 154.4(11) . . ?
O81 W7 O94 97.6(13) . . ?
O64 W7 O94 162.0(11) . . ?
O90 W7 O94 81.8(12) . . ?
O60 W7 O94 85.7(11) . . ?
O81 W7 O74 164.3(11) . . ?
O64 W7 O74 91.8(10) . . ?
O90 W7 O74 84.1(10) . . ?
O60 W7 O74 70.7(10) . . ?
O94 W7 O74 70.5(10) . . ?
O81 W7 K2 47.1(10) . . ?
O64 W7 K2 54.5(7) . . ?
O90 W7 K2 114.1(8) . . ?
O60 W7 K2 89.1(8) . . ?
O94 W7 K2 143.0(8) . . ?
O74 W7 K2 140.9(7) . . ?
O99 W8 O53 102.5(11) . . ?
O99 W8 O39 100.1(11) . . ?
O53 W8 O39 157.4(11) . . ?
O99 W8 O37 111.5(12) . . ?
O53 W8 O37 86.7(11) . . ?
O39 W8 O37 84.5(11) . . ?
O99 W8 O36 113.4(12) . . ?
O53 W8 O36 85.1(11) . . ?
O39 W8 O36 86.6(11) . . ?
O37 W8 O36 135.1(10) . . ?
O99 W8 Ce1 103.2(9) . . ?
O53 W8 Ce1 128.2(8) . . ?
O39 W8 Ce1 43.9(9) . . ?
O37 W8 Ce1 42.0(7) . . ?
O36 W8 Ce1 123.0(7) . . ?
O99 W8 Ce3 106.0(9) . . ?
O53 W8 Ce3 44.2(9) . . ?
O39 W8 Ce3 128.4(9) . . ?
O37 W8 Ce3 123.5(7) . . ?
O36 W8 Ce3 42.3(7) . . ?
Ce1 W8 Ce3 150.77(7) . . ?
O99 W8 Ce2 105.0(9) . . ?
O53 W8 Ce2 44.3(9) . . ?
O39 W8 Ce2 127.7(8) . . ?
O37 W8 Ce2 43.8(7) . . ?
O36 W8 Ce2 122.0(7) . . ?
Ce1 W8 Ce2 85.68(7) . . ?
Ce3 W8 Ce2 86.96(7) . . ?
O99 W8 Ce4 103.9(9) . . ?
O53 W8 Ce4 128.2(9) . . ?
O39 W8 Ce4 44.8(9) . . ?
O37 W8 Ce4 122.4(7) . . ?
O36 W8 Ce4 43.5(7) . . ?
Ce1 W8 Ce4 87.25(7) . . ?
Ce3 W8 Ce4 85.66(8) . . ?
Ce2 W8 Ce4 151.08(7) . . ?
O99 W8 K1 50.4(8) . . ?
O53 W8 K1 152.8(8) . . ?
O39 W8 K1 49.7(8) . . ?
O37 W8 K1 103.2(7) . . ?
O36 W8 K1 104.0(7) . . ?
Ce1 W8 K1 68.13(15) . . ?
Ce3 W8 K1 133.30(17) . . ?
Ce2 W8 K1 134.00(17) . . ?
Ce4 W8 K1 67.39(17) . . ?
O99 W8 K2 53.8(8) . . ?
O53 W8 K2 48.7(8) . . ?
O39 W8 K2 153.9(8) . . ?
O37 W8 K2 103.9(7) . . ?
O36 W8 K2 103.2(7) . . ?
Ce1 W8 K2 133.74(18) . . ?
Ce3 W8 K2 67.39(16) . . ?
Ce2 W8 K2 67.22(17) . . ?
Ce4 W8 K2 133.67(18) . . ?
K1 W8 K2 104.2(2) . . ?
O95 W9 O68 105.3(14) . . ?
O95 W9 O120 98.1(13) . . ?
O68 W9 O120 94.9(13) . . ?
O95 W9 O42 103.1(12) . . ?
O68 W9 O42 88.9(12) . . ?
O120 W9 O42 156.7(12) . . ?
O95 W9 O84 94.5(13) . . ?
O68 W9 O84 160.0(11) . . ?
O120 W9 O84 85.1(12) . . ?
O42 W9 O84 83.6(11) . . ?
O95 W9 O67 164.7(13) . . ?
O68 W9 O67 88.7(12) . . ?
O120 W9 O67 74.0(11) . . ?
O42 W9 O67 83.1(10) . . ?
O84 W9 O67 72.0(10) . . ?
O95 W9 K5 80.6(10) . . ?
O68 W9 K5 132.0(9) . . ?
O120 W9 K5 132.0(10) . . ?
O42 W9 K5 44.5(8) . . ?
O84 W9 K5 47.7(7) . . ?
O67 W9 K5 94.8(7) . . ?
O9 W10 O94 101.1(14) . . ?
O9 W10 O132 100.9(13) . . ?
O94 W10 O132 93.1(13) . . ?
O9 W10 O98 101.9(13) . . ?
O94 W10 O98 86.0(12) . . ?
O132 W10 O98 156.9(11) . . ?
O9 W10 O118 101.7(13) . . ?
O94 W10 O118 156.5(12) . . ?
O132 W10 O118 87.9(12) . . ?
O98 W10 O118 84.0(11) . . ?
O9 W10 O74 170.5(13) . . ?
O94 W10 O74 72.7(11) . . ?
O132 W10 O74 72.7(10) . . ?
O98 W10 O74 85.1(10) . . ?
O118 W10 O74 85.3(10) . . ?
O9 W10 K5 86.5(10) . . ?
O94 W10 K5 138.7(10) . . ?
O132 W10 K5 45.8(8) . . ?
O98 W10 K5 132.5(8) . . ?
O118 W10 K5 48.7(8) . . ?
O74 W10 K5 93.6(6) . . ?
O116 W11 O144 104.9(14) . . ?
O116 W11 O90 106.0(12) . . ?
O144 W11 O90 90.3(12) . . ?
O116 W11 O115 95.2(13) . . ?
O144 W11 O115 94.9(13) . . ?
O90 W11 O115 156.1(11) . . ?
O116 W11 O65 97.0(13) . . ?
O144 W11 O65 158.1(11) . . ?
O90 W11 O65 84.7(12) . . ?
O115 W11 O65 81.9(12) . . ?
O116 W11 O47 163.3(13) . . ?
O144 W11 O47 87.7(11) . . ?
O90 W11 O47 84.5(10) . . ?
O115 W11 O47 72.4(10) . . ?
O65 W11 O47 70.7(10) . . ?
O55 W12 O52 105.0(13) . . ?
O55 W12 O71 100.2(13) . . ?
O52 W12 O71 89.7(13) . . ?
O55 W12 O82 100.9(12) . . ?
O52 W12 O82 90.6(12) . . ?
O71 W12 O82 158.1(13) . . ?
O55 W12 O140 98.8(14) . . ?
O52 W12 O140 156.0(15) . . ?
O71 W12 O140 89.1(13) . . ?
O82 W12 O140 81.9(12) . . ?
O55 W12 O41 168.8(10) . . ?
O52 W12 O41 86.1(12) . . ?
O71 W12 O41 80.9(12) . . ?
O82 W12 O41 77.2(11) . . ?
O140 W12 O41 70.0(12) . . ?
O27 W13 O70 104.3(13) . . ?
O27 W13 O87 105.4(14) . . ?
O70 W13 O87 95.3(13) . . ?
O27 W13 O91 101.0(13) . . ?
O70 W13 O91 87.2(12) . . ?
O87 W13 O91 152.0(11) . . ?
O27 W13 O130 101.4(12) . . ?
O70 W13 O130 152.4(11) . . ?
O87 W13 O130 87.5(12) . . ?
O91 W13 O130 78.0(12) . . ?
O27 W13 K3 80.7(11) . 2_666 ?
O70 W13 K3 146.1(10) . 2_666 ?
O87 W13 K3 51.8(9) . 2_666 ?
O91 W13 K3 125.4(8) . 2_666 ?
O130 W13 K3 48.9(9) . 2_666 ?
O6 W14 O105 100.3(13) . . ?
O6 W14 O131 101.8(13) . . ?
O105 W14 O131 95.4(11) . . ?
O6 W14 O59 99.7(14) . . ?
O105 W14 O59 90.7(12) . . ?
O131 W14 O59 156.2(12) . . ?
O6 W14 O15 94.3(14) . . ?
O105 W14 O15 165.2(13) . . ?
O131 W14 O15 83.6(11) . . ?
O59 W14 O15 84.7(12) . . ?
O6 W14 O93 165.8(12) . . ?
O105 W14 O93 93.0(11) . . ?
O131 W14 O93 71.6(11) . . ?
O59 W14 O93 85.1(11) . . ?
O15 W14 O93 72.7(11) . . ?
O6 W14 K2 48.9(10) . . ?
O105 W14 K2 54.2(9) . . ?
O131 W14 K2 89.6(8) . . ?
O59 W14 K2 112.4(9) . . ?
O15 W14 K2 140.3(10) . . ?
O93 W14 K2 141.1(7) . . ?
O138 W15 O88 104.5(14) . . ?
O138 W15 O136 100.0(16) . . ?
O88 W15 O136 91.5(14) . . ?
O138 W15 O79 100.5(15) . . ?
O88 W15 O79 92.8(12) . . ?
O136 W15 O79 157.2(12) . . ?
O138 W15 O10 96.1(14) . . ?
O88 W15 O10 159.3(12) . . ?
O136 W15 O10 83.0(13) . . ?
O79 W15 O10 85.2(12) . . ?
O138 W15 O57 167.5(13) . . ?
O88 W15 O57 86.7(11) . . ?
O136 W15 O57 85.1(13) . . ?
O79 W15 O57 72.8(11) . . ?
O10 W15 O57 73.0(11) . . ?
O138 W15 K1 88.8(12) . . ?
O88 W15 K1 48.6(10) . . ?
O136 W15 K1 139.9(9) . . ?
O79 W15 K1 50.4(7) . . ?
O10 W15 K1 135.3(10) . . ?
O57 W15 K1 94.6(8) . . ?
O40 W16 O147 101.0(14) . . ?
O40 W16 O65 102.9(14) . . ?
O147 W16 O65 156.1(13) . . ?
O40 W16 O98 99.8(13) . . ?
O147 W16 O98 87.5(11) . . ?
O65 W16 O98 89.9(11) . . ?
O40 W16 O135 101.2(14) . . ?
O147 W16 O135 86.8(11) . . ?
O65 W16 O135 87.2(11) . . ?
O98 W16 O135 158.9(12) . . ?
O40 W16 O47 171.9(12) . . ?
O147 W16 O47 83.3(11) . . ?
O65 W16 O47 72.8(11) . . ?
O98 W16 O47 87.1(10) . . ?
O135 W16 O47 72.0(11) . . ?
O141 W17 O118 103.3(13) . . ?
O141 W17 O84 101.4(13) . . ?
O118 W17 O84 90.8(12) . . ?
O141 W17 O147 99.6(14) . . ?
O118 W17 O147 87.8(12) . . ?
O84 W17 O147 158.7(12) . . ?
O141 W17 O75 96.6(13) . . ?
O118 W17 O75 159.7(12) . . ?
O84 W17 O75 88.9(11) . . ?
O147 W17 O75 85.2(11) . . ?
O141 W17 O67 168.7(12) . . ?
O118 W17 O67 87.0(11) . . ?
O84 W17 O67 73.6(10) . . ?
O147 W17 O67 85.1(11) . . ?
O75 W17 O67 73.4(11) . . ?
O141 W17 Na14 80.4(13) . . ?
O118 W17 Na14 132.9(11) . . ?
O84 W17 Na14 135.1(10) . . ?
O147 W17 Na14 46.1(11) . . ?
O75 W17 Na14 46.8(11) . . ?
O67 W17 Na14 95.9(10) . . ?
O141 W17 K5 89.0(10) . . ?
O118 W17 K5 49.5(8) . . ?
O84 W17 K5 47.1(8) . . ?
O147 W17 K5 137.2(8) . . ?
O75 W17 K5 135.7(8) . . ?
O67 W17 K5 94.5(7) . . ?
Na14 W17 K5 169.5(8) . . ?
O110 W18 O48 104.9(13) . . ?
O110 W18 O71 102.7(15) . . ?
O48 W18 O71 89.3(12) . . ?
O110 W18 O14 98.4(14) . . ?
O48 W18 O14 93.1(12) . . ?
O71 W18 O14 157.4(13) . . ?
O110 W18 O22 96.6(14) . . ?
O48 W18 O22 158.5(14) . . ?
O71 W18 O22 85.6(13) . . ?
O14 W18 O22 84.0(13) . . ?
O110 W18 O92 167.1(12) . . ?
O48 W18 O92 86.1(12) . . ?
O71 W18 O92 83.8(13) . . ?
O14 W18 O92 74.0(12) . . ?
O22 W18 O92 72.6(13) . . ?
O110 W18 K2 88.9(10) . . ?
O48 W18 K2 49.2(8) . . ?
O71 W18 K2 138.5(9) . . ?
O14 W18 K2 49.2(8) . . ?
O22 W18 K2 133.1(10) . . ?
O92 W18 K2 93.5(8) . . ?
O106 W19 O72 102.8(13) . . ?
O106 W19 O73 106.0(13) . . ?
O72 W19 O73 95.8(12) . . ?
O106 W19 O102 100.9(13) . . ?
O72 W19 O102 84.4(11) . . ?
O73 W19 O102 152.3(11) . . ?
O106 W19 O13 104.9(13) . . ?
O72 W19 O13 149.8(11) . . ?
O73 W19 O13 88.0(12) . . ?
O102 W19 O13 78.9(12) . . ?
O106 W19 K4 79.6(11) . . ?
O72 W19 K4 49.2(9) . . ?
O73 W19 K4 144.2(9) . . ?
O102 W19 K4 47.8(8) . . ?
O13 W19 K4 125.5(9) . . ?
O123 W20 O76 105.1(15) . . ?
O123 W20 O142 101.6(16) . . ?
O76 W20 O142 90.2(13) . . ?
O123 W20 O126 99.9(16) . . ?
O76 W20 O126 92.0(14) . . ?
O142 W20 O126 157.0(12) . . ?
O123 W20 O21 96.5(15) . . ?
O76 W20 O21 158.4(13) . . ?
O142 W20 O21 86.0(13) . . ?
O126 W20 O21 83.6(14) . . ?
O123 W20 O100 165.0(15) . . ?
O76 W20 O100 88.5(12) . . ?
O142 W20 O100 84.6(11) . . ?
O126 W20 O100 72.6(12) . . ?
O21 W20 O100 70.1(12) . . ?
O66 W21 O25 107.1(15) . . ?
O66 W21 O129 90.3(12) . . ?
O25 W21 O129 96.6(16) . . ?
O66 W21 O35 91.5(13) . . ?
O25 W21 O35 104.9(16) . . ?
O129 W21 O35 156.8(14) . . ?
O66 W21 O108 156.6(13) . . ?
O25 W21 O108 96.1(15) . . ?
O129 W21 O108 84.0(12) . . ?
O35 W21 O108 85.2(13) . . ?
O66 W21 O122 86.6(12) . . ?
O25 W21 O122 163.5(14) . . ?
O129 W21 O122 73.7(13) . . ?
O35 W21 O122 83.4(13) . . ?
O108 W21 O122 70.0(12) . . ?
O66 W21 K4 47.1(9) . . ?
O25 W21 K4 90.4(12) . . ?
O129 W21 K4 47.9(9) . . ?
O35 W21 K4 138.6(9) . . ?
O108 W21 K4 132.0(9) . . ?
O122 W21 K4 92.6(8) . . ?
O29 W22 O44 106.9(18) . . ?
O29 W22 O130 100.9(14) . . ?
O44 W22 O130 89.5(14) . . ?
O29 W22 O30 102.6(15) . . ?
O44 W22 O30 84.7(15) . . ?
O130 W22 O30 156.5(12) . . ?
O29 W22 O101 93.2(16) . . ?
O44 W22 O101 159.4(14) . . ?
O130 W22 O101 90.9(12) . . ?
O30 W22 O101 86.8(14) . . ?
O29 W22 O2 166.8(16) . . ?
O44 W22 O2 85.5(14) . . ?
O130 W22 O2 83.4(11) . . ?
O30 W22 O2 73.4(12) . . ?
O101 W22 O2 74.1(12) . . ?
O29 W22 K3 74.9(13) . 2_666 ?
O44 W22 K3 134.7(11) . 2_666 ?
O130 W22 K3 47.3(9) . 2_666 ?
O30 W22 K3 140.1(11) . 2_666 ?
O101 W22 K3 54.2(8) . 2_666 ?
O2 W22 K3 99.8(8) . 2_666 ?
O109 W23 O51 103.9(13) . . ?
O109 W23 O59 101.3(14) . . ?
O51 W23 O59 89.6(13) . . ?
O109 W23 O85 101.1(14) . . ?
O51 W23 O85 92.0(13) . . ?
O59 W23 O85 156.5(12) . . ?
O109 W23 O111 96.9(13) . . ?
O51 W23 O111 159.2(12) . . ?
O59 W23 O111 86.7(13) . . ?
O85 W23 O111 83.5(13) . . ?
O109 W23 O8 167.3(14) . . ?
O51 W23 O8 87.0(11) . . ?
O59 W23 O8 85.0(12) . . ?
O85 W23 O8 71.6(12) . . ?
O111 W23 O8 72.3(11) . . ?
O77 W24 O20 105.2(14) . . ?
O77 W24 O69 95.2(13) . . ?
O20 W24 O69 102.3(14) . . ?
O77 W24 O139 85.6(12) . . ?
O20 W24 O139 104.5(14) . . ?
O69 W24 O139 151.9(12) . . ?
O77 W24 O17 152.5(13) . . ?
O20 W24 O17 100.9(15) . . ?
O69 W24 O17 87.4(13) . . ?
O139 W24 O17 79.7(12) . . ?
O77 W24 K4 46.4(9) . . ?
O20 W24 K4 59.2(11) . . ?
O69 W24 K4 108.7(9) . . ?
O139 W24 K4 92.1(8) . . ?
O17 W24 K4 156.0(10) . . ?
O148 W25 O46 99.1(15) . . ?
O148 W25 O102 106.0(14) . . ?
O46 W25 O102 89.5(12) . . ?
O148 W25 O5 99.1(17) . . ?
O46 W25 O5 84.2(15) . . ?
O102 W25 O5 154.8(15) . . ?
O148 W25 O129 98.9(16) . . ?
O46 W25 O129 161.0(13) . . ?
O102 W25 O129 91.2(12) . . ?
O5 W25 O129 87.1(15) . . ?
O148 W25 O122 169.4(14) . . ?
O46 W25 O122 86.7(13) . . ?
O102 W25 O122 82.7(11) . . ?
O5 W25 O122 72.6(15) . . ?
O129 W25 O122 74.5(13) . . ?
O148 W25 K4 83.2(12) . . ?
O46 W25 K4 134.5(9) . . ?
O102 W25 K4 47.4(9) . . ?
O5 W25 K4 140.7(13) . . ?
O129 W25 K4 54.0(9) . . ?
O122 W25 K4 99.0(8) . . ?
O34 W26 O140 100.4(18) . . ?
O34 W26 O78 100.1(17) . . ?
O140 W26 O78 89.2(16) . . ?
O34 W26 O107 97.7(16) . . ?
O140 W26 O107 87.3(15) . . ?
O78 W26 O107 162.2(15) . . ?
O34 W26 O45 101.0(16) . . ?
O140 W26 O45 158.4(13) . . ?
O78 W26 O45 84.7(16) . . ?
O107 W26 O45 92.2(13) . . ?
O34 W26 O41 173.0(16) . . ?
O140 W26 O41 73.1(13) . . ?
O78 W26 O41 82.7(13) . . ?
O107 W26 O41 79.6(11) . . ?
O45 W26 O41 85.6(11) . . ?
O121 W27 O113 107.3(14) . . ?
O121 W27 O35 103.1(15) . . ?
O113 W27 O35 89.8(14) . . ?
O121 W27 O14 97.9(15) . . ?
O113 W27 O14 93.4(14) . . ?
O35 W27 O14 156.7(14) . . ?
O121 W27 O146 98.7(14) . . ?
O113 W27 O146 153.8(13) . . ?
O35 W27 O146 81.5(14) . . ?
O14 W27 O146 85.5(14) . . ?
O121 W27 O92 166.7(14) . . ?
O113 W27 O92 83.4(12) . . ?
O35 W27 O92 84.4(13) . . ?
O14 W27 O92 73.1(12) . . ?
O146 W27 O92 71.3(12) . . ?
O121 W27 K2 88.2(10) . . ?
O113 W27 K2 50.0(10) . . ?
O35 W27 K2 139.7(10) . . ?
O14 W27 K2 50.0(9) . . ?
O146 W27 K2 135.5(11) . . ?
O92 W27 K2 93.0(7) . . ?
O104 W28 O83 105.8(13) . . ?
O104 W28 O117 156.0(14) . . ?
O83 W28 O117 98.2(14) . . ?
O104 W28 O136 90.5(13) . . ?
O83 W28 O136 105.2(14) . . ?
O117 W28 O136 84.7(13) . . ?
O104 W28 O133 91.2(12) . . ?
O83 W28 O133 95.7(14) . . ?
O117 W28 O133 84.8(13) . . ?
O136 W28 O133 157.7(14) . . ?
O104 W28 O12 84.9(12) . . ?
O83 W28 O12 166.6(12) . . ?
O117 W28 O12 71.1(13) . . ?
O136 W28 O12 82.4(13) . . ?
O133 W28 O12 75.5(13) . . ?
O7 W29 O62 101.8(14) . . ?
O7 W29 O142 102.6(15) . . ?
O62 W29 O142 92.3(11) . . ?
O7 W29 O131 97.6(15) . . ?
O62 W29 O131 94.5(11) . . ?
O142 W29 O131 156.9(12) . . ?
O7 W29 O96 96.4(15) . . ?
O62 W29 O96 161.7(12) . . ?
O142 W29 O96 83.8(13) . . ?
O131 W29 O96 82.9(12) . . ?
O7 W29 O93 163.3(13) . . ?
O62 W29 O93 90.8(10) . . ?
O142 W29 O93 87.6(11) . . ?
O131 W29 O93 70.3(11) . . ?
O96 W29 O93 71.3(11) . . ?
O7 W29 K1 48.0(11) . . ?
O62 W29 K1 55.6(8) . . ?
O142 W29 K1 113.3(8) . . ?
O131 W29 K1 88.5(8) . . ?
O96 W29 K1 142.0(10) . . ?
O93 W29 K1 139.3(7) . . ?
O33 W30 O96 101.9(16) . . ?
O33 W30 O15 102.1(17) . . ?
O96 W30 O15 93.8(15) . . ?
O33 W30 O18 100.2(17) . . ?
O96 W30 O18 86.9(15) . . ?
O15 W30 O18 157.0(14) . . ?
O33 W30 O143 100.6(16) . . ?
O96 W30 O143 157.1(13) . . ?
O15 W30 O143 85.4(14) . . ?
O18 W30 O143 85.1(14) . . ?
O33 W30 O93 172.2(16) . . ?
O96 W30 O93 73.0(12) . . ?
O15 W30 O93 72.9(11) . . ?
O18 W30 O93 85.5(12) . . ?
O143 W30 O93 85.0(11) . . ?
O149 W31 O22 99.0(19) . . ?
O149 W31 O146 103.1(17) . . ?
O22 W31 O146 90.8(16) . . ?
O149 W31 O4 104.0(18) . . ?
O22 W31 O4 156.9(14) . . ?
O146 W31 O4 86.9(15) . . ?
O149 W31 O78 99.8(18) . . ?
O22 W31 O78 88.3(16) . . ?
O146 W31 O78 157.0(15) . . ?
O4 W31 O78 85.0(16) . . ?
O149 W31 O92 170.4(16) . . ?
O22 W31 O92 72.6(13) . . ?
O146 W31 O92 72.9(12) . . ?
O4 W31 O92 84.7(13) . . ?
O78 W31 O92 84.9(13) . . ?
O1 W32 O13 108.7(15) . . ?
O1 W32 O82 98.8(15) . . ?
O13 W32 O82 91.6(13) . . ?
O1 W32 O107 95.3(15) . . ?
O13 W32 O107 156.0(12) . . ?
O82 W32 O107 86.1(13) . . ?
O1 W32 O46 103.0(15) . . ?
O13 W32 O46 84.0(12) . . ?
O82 W32 O46 158.0(10) . . ?
O107 W32 O46 89.3(12) . . ?
O1 W32 O41 167.9(14) . . ?
O13 W32 O41 81.1(11) . . ?
O82 W32 O41 73.4(10) . . ?
O107 W32 O41 75.3(11) . . ?
O46 W32 O41 84.7(10) . . ?
O125 W33 O139 103.9(15) . . ?
O125 W33 O32 99.7(17) . . ?
O139 W33 O32 86.1(14) . . ?
O125 W33 O85 101.7(15) . . ?
O139 W33 O85 89.8(13) . . ?
O32 W33 O85 158.5(15) . . ?
O125 W33 O16 99.8(16) . . ?
O139 W33 O16 155.9(13) . . ?
O32 W33 O16 85.5(14) . . ?
O85 W33 O16 89.9(13) . . ?
O125 W33 O8 173.7(13) . . ?
O139 W33 O8 80.8(12) . . ?
O32 W33 O8 84.8(14) . . ?
O85 W33 O8 73.7(12) . . ?
O16 W33 O8 76.0(13) . . ?
O31 W34 O133 98.7(17) . . ?
O31 W34 O91 106.9(14) . . ?
O133 W34 O91 94.0(13) . . ?
O31 W34 O26 95.7(15) . . ?
O133 W34 O26 89.5(13) . . ?
O91 W34 O26 156.3(13) . . ?
O31 W34 O44 98.7(17) . . ?
O133 W34 O44 161.8(15) . . ?
O91 W34 O44 85.9(13) . . ?
O26 W34 O44 83.6(14) . . ?
O31 W34 O12 168.3(15) . . ?
O133 W34 O12 76.4(13) . . ?
O91 W34 O12 84.2(11) . . ?
O26 W34 O12 73.9(12) . . ?
O44 W34 O12 85.6(13) . . ?
O28 W35 O21 100.9(16) . . ?
O28 W35 O18 104.3(17) . . ?
O21 W35 O18 92.4(16) . . ?
O28 W35 O23 98.6(15) . . ?
O21 W35 O23 159.9(14) . . ?
O18 W35 O23 87.7(15) . . ?
O28 W35 O114 97.3(17) . . ?
O21 W35 O114 83.7(16) . . ?
O18 W35 O114 158.4(16) . . ?
O23 W35 O114 88.8(15) . . ?
O28 W35 O100 169.1(14) . . ?
O21 W35 O100 75.1(13) . . ?
O18 W35 O100 86.2(14) . . ?
O23 W35 O100 84.9(12) . . ?
O114 W35 O100 72.3(14) . . ?
O28 W35 Na13 85.2(15) . . ?
O21 W35 Na13 51.8(14) . . ?
O18 W35 Na13 49.2(13) . . ?
O23 W35 Na13 135.7(14) . . ?
O114 W35 Na13 134.8(13) . . ?
O100 W35 Na13 99.6(11) . . ?
O24 W36 O103 103.0(15) . . ?
O24 W36 O11 98.6(17) . . ?
O103 W36 O11 91.5(16) . . ?
O24 W36 O61 104.0(17) . . ?
O103 W36 O61 85.7(15) . . ?
O11 W36 O61 157.3(14) . . ?
O24 W36 O30 99.3(15) . . ?
O103 W36 O30 157.6(14) . . ?
O11 W36 O30 87.4(15) . . ?
O61 W36 O30 86.7(15) . . ?
O24 W36 O2 168.4(14) . . ?
O103 W36 O2 86.3(12) . . ?
O11 W36 O2 73.9(13) . . ?
O61 W36 O2 83.4(13) . . ?
O30 W36 O2 71.9(12) . . ?
O145 W37 O17 102.5(16) . . ?
O145 W37 O114 97.9(18) . . ?
O17 W37 O114 159.6(18) . . ?
O145 W37 O126 100.1(16) . . ?
O17 W37 O126 88.0(14) . . ?
O114 W37 O126 86.6(16) . . ?
O145 W37 O32 101.4(16) . . ?
O17 W37 O32 87.4(14) . . ?
O114 W37 O32 90.3(15) . . ?
O126 W37 O32 158.5(15) . . ?
O145 W37 O100 172.4(14) . . ?
O17 W37 O100 83.4(13) . . ?
O114 W37 O100 76.2(15) . . ?
O126 W37 O100 75.1(13) . . ?
O32 W37 O100 83.5(13) . . ?
O3 W38 O10 98.8(16) . . ?
O3 W38 O103 100.8(16) . . ?
O10 W38 O103 160.0(13) . . ?
O3 W38 O56 102.2(16) . . ?
O10 W38 O56 89.7(13) . . ?
O103 W38 O56 90.0(14) . . ?
O3 W38 O128 98.8(17) . . ?
O10 W38 O128 89.7(15) . . ?
O103 W38 O128 83.5(16) . . ?
O56 W38 O128 158.8(13) . . ?
O3 W38 O57 172.2(14) . . ?
O10 W38 O57 74.6(11) . . ?
O103 W38 O57 86.1(12) . . ?
O56 W38 O57 73.8(11) . . ?
O128 W38 O57 85.6(13) . . ?
O19 W39 O143 98.7(17) . . ?
O19 W39 O111 101.6(16) . . ?
O143 W39 O111 90.7(14) . . ?
O19 W39 O23 98.7(17) . . ?
O143 W39 O23 90.1(14) . . ?
O111 W39 O23 159.3(14) . . ?
O19 W39 O16 100.1(17) . . ?
O143 W39 O16 160.9(13) . . ?
O111 W39 O16 88.6(14) . . ?
O23 W39 O16 83.9(14) . . ?
O19 W39 O8 172.2(15) . . ?
O143 W39 O8 88.0(12) . . ?
O111 W39 O8 74.2(12) . . ?
O23 W39 O8 85.1(12) . . ?
O16 W39 O8 73.5(13) . . ?
O19 W39 Na23 57(2) . 2_655 ?
O143 W39 Na23 90(2) . 2_655 ?
O111 W39 Na23 45(2) . 2_655 ?
O23 W39 Na23 156(2) . 2_655 ?
O16 W39 Na23 103(2) . 2_655 ?
O8 W39 Na23 119.2(19) . 2_655 ?
O45 W40 O58 96.1(18) . . ?
O45 W40 O108 160.4(14) . . ?
O58 W40 O108 103.4(18) . . ?
O45 W40 O5 88.9(16) . . ?
O58 W40 O5 100.3(18) . . ?
O108 W40 O5 90.0(16) . . ?
O45 W40 O4 83.7(15) . . ?
O58 W40 O4 103.9(17) . . ?
O108 W40 O4 89.2(14) . . ?
O5 W40 O4 155.3(15) . . ?
O45 W40 O122 88.4(13) . . ?
O58 W40 O122 170.9(18) . . ?
O108 W40 O122 72.7(13) . . ?
O5 W40 O122 71.8(14) . . ?
O4 W40 O122 84.4(13) . . ?
O137 W41 O128 102.4(17) . . ?
O137 W41 O61 102.4(16) . . ?
O128 W41 O61 86.0(16) . . ?
O137 W41 O117 102.6(17) . . ?
O128 W41 O117 88.6(16) . . ?
O61 W41 O117 154.9(14) . . ?
O137 W41 O26 99.6(16) . . ?
O128 W41 O26 157.4(15) . . ?
O61 W41 O26 84.3(14) . . ?
O117 W41 O26 91.5(14) . . ?
O137 W41 O12 171.9(16) . . ?
O128 W41 O12 83.1(14) . . ?
O61 W41 O12 83.7(13) . . ?
O117 W41 O12 71.3(13) . . ?
O26 W41 O12 75.6(12) . . ?
O43 Ce1 O87 78.8(10) . . ?
O43 Ce1 O54 82.8(9) . . ?
O87 Ce1 O54 74.5(10) . . ?
O43 Ce1 O68 72.9(10) . . ?
O87 Ce1 O68 138.9(10) . . ?
O54 Ce1 O68 72.9(10) . . ?
O43 Ce1 O37 77.3(9) . . ?
O87 Ce1 O37 83.2(9) . . ?
O54 Ce1 O37 152.6(8) . . ?
O68 Ce1 O37 117.8(9) . . ?
O43 Ce1 O127 149.3(10) . . ?
O87 Ce1 O127 111.5(10) . . ?
O54 Ce1 O127 73.0(9) . . ?
O68 Ce1 O127 81.9(10) . . ?
O37 Ce1 O127 131.4(8) . . ?
O43 Ce1 O63 110.8(9) . . ?
O87 Ce1 O63 152.5(9) . . ?
O54 Ce1 O63 131.1(9) . . ?
O68 Ce1 O63 67.6(9) . . ?
O37 Ce1 O63 74.4(8) . . ?
O127 Ce1 O63 74.0(8) . . ?
O43 Ce1 O39 135.2(9) . . ?
O87 Ce1 O39 74.1(10) . . ?
O54 Ce1 O39 121.9(10) . . ?
O68 Ce1 O39 145.8(9) . . ?
O37 Ce1 O39 64.8(9) . . ?
O127 Ce1 O39 74.9(9) . . ?
O63 Ce1 O39 81.9(8) . . ?
O43 Ce1 W8 109.4(7) . . ?
O87 Ce1 W8 82.4(7) . . ?
O54 Ce1 W8 151.3(8) . . ?
O68 Ce1 W8 135.0(7) . . ?
O37 Ce1 W8 33.1(6) . . ?
O127 Ce1 W8 100.8(7) . . ?
O63 Ce1 W8 70.1(5) . . ?
O39 Ce1 W8 32.7(6) . . ?
O43 Ce1 K1 157.4(7) . . ?
O87 Ce1 K1 115.8(8) . . ?
O54 Ce1 K1 116.8(7) . . ?
O68 Ce1 K1 101.0(7) . . ?
O37 Ce1 K1 87.1(6) . . ?
O127 Ce1 K1 44.4(6) . . ?
O63 Ce1 K1 48.4(6) . . ?
O39 Ce1 K1 45.1(6) . . ?
W8 Ce1 K1 58.99(14) . . ?
O43 Ce1 K3 42.1(7) . 2_666 ?
O87 Ce1 K3 48.4(7) . 2_666 ?
O54 Ce1 K3 51.8(7) . 2_666 ?
O68 Ce1 K3 91.2(7) . 2_666 ?
O37 Ce1 K3 101.3(6) . 2_666 ?
O127 Ce1 K3 123.5(7) . 2_666 ?
O63 Ce1 K3 151.4(6) . 2_666 ?
O39 Ce1 K3 122.5(6) . 2_666 ?
W8 Ce1 K3 121.30(18) . 2_666 ?
K1 Ce1 K3 159.9(2) . 2_666 ?
O73 Ce2 O50 76.4(9) . . ?
O73 Ce2 O48 112.9(10) . . ?
O50 Ce2 O48 147.4(9) . . ?
O73 Ce2 O52 73.7(10) . . ?
O50 Ce2 O52 83.1(9) . . ?
O48 Ce2 O52 70.8(9) . . ?
O73 Ce2 O144 137.4(9) . . ?
O50 Ce2 O144 72.4(9) . . ?
O48 Ce2 O144 81.8(10) . . ?
O52 Ce2 O144 74.4(10) . . ?
O73 Ce2 O37 82.9(9) . . ?
O50 Ce2 O37 76.3(8) . . ?
O48 Ce2 O37 134.4(8) . . ?
O52 Ce2 O37 151.9(9) . . ?
O144 Ce2 O37 116.1(9) . . ?
O73 Ce2 O53 75.7(9) . . ?
O50 Ce2 O53 133.9(9) . . ?
O48 Ce2 O53 77.9(9) . . ?
O52 Ce2 O53 122.2(10) . . ?
O144 Ce2 O53 146.4(9) . . ?
O37 Ce2 O53 64.5(8) . . ?
O73 Ce2 O64 151.0(9) . . ?
O50 Ce2 O64 111.8(8) . . ?
O48 Ce2 O64 75.9(8) . . ?
O52 Ce2 O64 133.6(9) . . ?
O144 Ce2 O64 69.6(8) . . ?
O37 Ce2 O64 72.8(7) . . ?
O53 Ce2 O64 79.6(8) . . ?
O73 Ce2 W8 83.0(7) . . ?
O50 Ce2 W8 108.4(6) . . ?
O48 Ce2 W8 103.8(7) . . ?
O52 Ce2 W8 150.9(8) . . ?
O144 Ce2 W8 134.1(6) . . ?
O37 Ce2 W8 33.1(6) . . ?
O53 Ce2 W8 32.3(6) . . ?
O64 Ce2 W8 68.0(5) . . ?
O73 Ce2 K2 117.5(7) . . ?
O50 Ce2 K2 157.7(6) . . ?
O48 Ce2 K2 46.7(7) . . ?
O52 Ce2 K2 116.7(7) . . ?
O144 Ce2 K2 101.7(6) . . ?
O37 Ce2 K2 87.7(6) . . ?
O53 Ce2 K2 45.4(6) . . ?
O64 Ce2 K2 47.4(5) . . ?
W8 Ce2 K2 59.60(16) . . ?
O73 Ce2 Na1 49.5(7) . . ?
O50 Ce2 Na1 42.3(6) . . ?
O48 Ce2 Na1 119.2(7) . . ?
O52 Ce2 Na1 48.9(7) . . ?
O144 Ce2 Na1 88.2(7) . . ?
O37 Ce2 Na1 103.7(6) . . ?
O53 Ce2 Na1 125.2(7) . . ?
O64 Ce2 Na1 151.7(6) . . ?
W8 Ce2 Na1 124.2(3) . . ?
K2 Ce2 Na1 159.9(3) . . ?
O51 Ce3 O72 135.2(10) . . ?
O51 Ce3 O113 84.8(10) . . ?
O72 Ce3 O113 109.4(10) . . ?
O51 Ce3 O77 69.3(10) . . ?
O72 Ce3 O77 78.5(10) . . ?
O113 Ce3 O77 147.3(10) . . ?
O51 Ce3 O36 117.3(9) . . ?
O72 Ce3 O36 83.2(8) . . ?
O113 Ce3 O36 134.6(10) . . ?
O77 Ce3 O36 76.9(9) . . ?
O51 Ce3 O66 72.7(9) . . ?
O72 Ce3 O66 73.0(9) . . ?
O113 Ce3 O66 70.2(10) . . ?
O77 Ce3 O66 82.9(9) . . ?
O36 Ce3 O66 151.4(9) . . ?
O51 Ce3 O105 70.7(9) . . ?
O72 Ce3 O105 152.9(9) . . ?
O113 Ce3 O105 76.5(9) . . ?
O77 Ce3 O105 111.4(9) . . ?
O36 Ce3 O105 75.1(8) . . ?
O66 Ce3 O105 131.9(9) . . ?
O51 Ce3 O53 148.1(9) . . ?
O72 Ce3 O53 75.9(9) . . ?
O113 Ce3 O53 75.5(10) . . ?
O77 Ce3 O53 136.3(9) . . ?
O36 Ce3 O53 65.4(9) . . ?
O66 Ce3 O53 121.5(9) . . ?
O105 Ce3 O53 80.3(9) . . ?
O51 Ce3 W8 136.2(7) . . ?
O72 Ce3 W8 83.6(7) . . ?
O113 Ce3 W8 102.4(8) . . ?
O77 Ce3 W8 110.1(6) . . ?
O36 Ce3 W8 33.9(7) . . ?
O66 Ce3 W8 150.5(7) . . ?
O105 Ce3 W8 69.3(6) . . ?
O53 Ce3 W8 32.5(6) . . ?
O51 Ce3 K2 103.2(8) . . ?
O72 Ce3 K2 117.4(7) . . ?
O113 Ce3 K2 46.2(7) . . ?
O77 Ce3 K2 157.5(6) . . ?
O36 Ce3 K2 88.8(7) . . ?
O66 Ce3 K2 116.0(7) . . ?
O105 Ce3 K2 47.2(7) . . ?
O53 Ce3 K2 45.4(6) . . ?
W8 Ce3 K2 59.74(14) . . ?
O51 Ce3 K4 88.8(7) . . ?
O72 Ce3 K4 46.9(7) . . ?
O113 Ce3 K4 120.3(7) . . ?
O77 Ce3 K4 42.8(6) . . ?
O36 Ce3 K4 100.5(6) . . ?
O66 Ce3 K4 51.4(7) . . ?
O105 Ce3 K4 152.9(7) . . ?
O53 Ce3 K4 122.8(6) . . ?
W8 Ce3 K4 121.42(19) . . ?
K2 Ce3 K4 159.5(2) . . ?
O69 Ce4 O70 76.0(10) . . ?
O69 Ce4 O76 73.4(10) . . ?
O70 Ce4 O76 135.4(11) . . ?
O69 Ce4 O104 86.1(10) . . ?
O70 Ce4 O104 71.2(9) . . ?
O76 Ce4 O104 75.1(10) . . ?
O69 Ce4 O88 148.6(10) . . ?
O70 Ce4 O88 110.6(9) . . ?
O76 Ce4 O88 82.2(10) . . ?
O104 Ce4 O88 68.5(9) . . ?
O69 Ce4 O62 110.9(9) . . ?
O70 Ce4 O62 153.8(10) . . ?
O76 Ce4 O62 69.3(10) . . ?
O104 Ce4 O62 133.2(8) . . ?
O88 Ce4 O62 77.3(8) . . ?
O69 Ce4 O36 75.6(10) . . ?
O70 Ce4 O36 83.9(9) . . ?
O76 Ce4 O36 118.0(9) . . ?
O104 Ce4 O36 152.1(8) . . ?
O88 Ce4 O36 134.6(9) . . ?
O62 Ce4 O36 73.9(8) . . ?
O69 Ce4 O39 133.8(9) . . ?
O70 Ce4 O39 76.4(10) . . ?
O76 Ce4 O39 147.0(10) . . ?
O104 Ce4 O39 118.3(9) . . ?
O88 Ce4 O39 76.5(9) . . ?
O62 Ce4 O39 81.6(8) . . ?
O36 Ce4 O39 65.3(9) . . ?
O69 Ce4 W8 108.5(7) . . ?
O70 Ce4 W8 84.6(8) . . ?
O76 Ce4 W8 135.7(7) . . ?
O104 Ce4 W8 148.0(7) . . ?
O88 Ce4 W8 102.7(7) . . ?
O62 Ce4 W8 69.1(6) . . ?
O36 Ce4 W8 33.9(6) . . ?
O39 Ce4 W8 32.5(6) . . ?
O69 Ce4 K1 157.3(7) . . ?
O70 Ce4 K1 118.5(8) . . ?
O76 Ce4 K1 101.6(8) . . ?
O104 Ce4 K1 114.6(7) . . ?
O88 Ce4 K1 46.9(7) . . ?
O62 Ce4 K1 48.3(6) . . ?
O36 Ce4 K1 88.0(6) . . ?
O39 Ce4 K1 45.7(6) . . ?
W8 Ce4 K1 59.11(14) . . ?
O69 Ce4 Na3 42.8(8) . . ?
O70 Ce4 Na3 45.7(8) . . ?
O76 Ce4 Na3 90.3(8) . . ?
O104 Ce4 Na3 52.1(7) . . ?
O88 Ce4 Na3 119.9(7) . . ?
O62 Ce4 Na3 152.1(7) . . ?
O36 Ce4 Na3 101.3(7) . . ?
O39 Ce4 Na3 122.1(7) . . ?
W8 Ce4 Na3 121.9(3) . . ?
K1 Ce4 Na3 159.3(3) . . ?
O67 As1 O47 97.2(13) . . ?
O67 As1 O74 99.0(12) . . ?
O47 As1 O74 100.3(12) . . ?
O41 As2 O92 94.3(14) . . ?
O41 As2 O122 102.4(14) . . ?
O92 As2 O122 102.2(16) . . ?
O12 As3 O2 100.2(15) . . ?
O12 As3 O57 95.7(15) . . ?
O2 As3 O57 99.6(14) . . ?
O8 As4 O100 98.4(14) . . ?
O8 As4 O93 98.6(13) . . ?
O100 As4 O93 100.3(13) . . ?
W32 O1 Na19 140(3) . . ?
As3 O2 W22 118.6(16) . . ?
As3 O2 W36 133.3(17) . . ?
W22 O2 W36 92.6(11) . . ?
As3 O2 W6 118.1(16) . . ?
W22 O2 W6 92.1(11) . . ?
W36 O2 W6 92.4(11) . . ?
W31 O4 W40 154.0(19) . . ?
W25 O5 W40 123(2) . . ?
W14 O6 Na8 134.5(19) . . ?
W14 O6 K2 102.1(13) . . ?
Na8 O6 K2 113.3(14) . . ?
W29 O7 K1 104.2(15) . . ?
W29 O7 K5 133.8(18) . 2_665 ?
K1 O7 K5 121.9(13) . 2_665 ?
As4 O8 W33 119.7(15) . . ?
As4 O8 W23 118.2(16) . . ?
W33 O8 W23 92.7(10) . . ?
As4 O8 W39 132.4(15) . . ?
W33 O8 W39 92.1(11) . . ?
W23 O8 W39 92.2(10) . . ?
W10 O9 Na15 149.8(17) . . ?
W10 O9 Na10 128.5(16) . 2_665 ?
Na15 O9 Na10 75.4(13) . 2_665 ?
W38 O10 W15 119.6(15) . . ?
W38 O10 Na15 121.3(15) . 2_665 ?
W15 O10 Na15 118.9(15) . 2_665 ?
W36 O11 W6 121.1(19) . . ?
W36 O11 Na18 121(2) . . ?
W6 O11 Na18 117(3) . . ?
As3 O12 W28 120.7(15) . . ?
As3 O12 W41 136.2(17) . . ?
W28 O12 W41 93.3(12) . . ?
As3 O12 W34 114.7(15) . . ?
W28 O12 W34 90.2(12) . . ?
W41 O12 W34 89.8(11) . . ?
W32 O13 W19 160.1(18) . . ?
W27 O14 W18 120.9(15) . . ?
W27 O14 K2 99.1(12) . . ?
W18 O14 K2 98.7(11) . . ?
W30 O15 W14 120.2(16) . . ?
W30 O15 Na23 103(2) . . ?
W14 O15 Na23 136(3) . . ?
W33 O16 W39 118.2(18) . . ?
W33 O16 Na26 107(2) . . ?
W39 O16 Na26 104(2) . . ?
W37 O17 W24 153.8(18) . . ?
W35 O18 W30 153(2) . . ?
W35 O18 Na13 101.0(18) . . ?
W30 O18 Na13 104.3(19) . . ?
W39 O19 Na8 151(2) . 2_655 ?
W39 O19 Na23 94(3) . 2_655 ?
Na8 O19 Na23 88(2) 2_655 2_655 ?
W24 O20 K4 92.3(13) . . ?
W35 O21 W20 122.1(17) . . ?
W35 O21 Na13 98.9(16) . . ?
W20 O21 Na13 103.7(18) . . ?
W31 O22 W18 124(2) . . ?
W31 O22 Na12 101.6(16) . . ?
W18 O22 Na12 107.8(16) . . ?
W35 O23 W39 146(2) . . ?
W35 O23 Na26 105(2) . . ?
W39 O23 Na26 108(2) . . ?
W34 O26 W41 120.3(16) . . ?
W13 O27 Na2 151.7(17) . . ?
W22 O29 K3 158(2) . . ?
W22 O30 W36 122.0(17) . . ?
W33 O32 W37 150(2) . . ?
W30 O33 Na11 151(2) . . ?
W27 O35 W21 145.6(18) . . ?
W8 O36 Ce3 103.8(11) . . ?
W8 O36 Ce4 102.6(10) . . ?
Ce3 O36 Ce4 152.9(13) . . ?
W8 O37 Ce1 104.9(10) . . ?
W8 O37 Ce2 103.1(10) . . ?
Ce1 O37 Ce2 151.6(12) . . ?
W4 O38 W3 150.7(18) . . ?
W4 O38 Na14 101.6(14) . . ?
W3 O38 Na14 106.3(15) . . ?
W8 O39 Ce1 103.4(12) . . ?
W8 O39 Ce4 102.7(11) . . ?
Ce1 O39 Ce4 148.3(11) . . ?
W8 O39 K1 99.7(10) . . ?
Ce1 O39 K1 97.5(9) . . ?
Ce4 O39 K1 95.5(9) . . ?
As2 O41 W12 123.0(13) . . ?
As2 O41 W26 138.0(14) . . ?
W12 O41 W26 91.7(10) . . ?
As2 O41 W32 114.0(13) . . ?
W12 O41 W32 88.6(9) . . ?
W26 O41 W32 87.1(8) . . ?
W1 O42 W9 143.5(15) . . ?
W1 O42 K5 110.0(11) . . ?
W9 O42 K5 106.3(11) . . ?
W2 O43 Ce1 150.5(14) . . ?
W2 O43 K3 103.4(11) . 2_666 ?
Ce1 O43 K3 105.5(11) . 2_666 ?
W22 O44 W34 146(2) . . ?
W40 O45 W26 152.7(17) . . ?
W25 O46 W32 148.6(15) . . ?
As1 O47 W3 120.7(13) . . ?
As1 O47 W16 133.9(13) . . ?
W3 O47 W16 93.9(11) . . ?
As1 O47 W11 113.9(14) . . ?
W3 O47 W11 91.8(9) . . ?
W16 O47 W11 92.5(9) . . ?
W18 O48 Ce2 158.5(15) . . ?
W18 O48 K2 102.8(11) . . ?
Ce2 O48 K2 97.7(9) . . ?
W4 O49 Na9 113.6(15) . . ?
W2 O50 Ce2 149.7(13) . . ?
W2 O50 Na1 105.5(11) . . ?
Ce2 O50 Na1 104.8(9) . . ?
W23 O51 Ce3 159.0(17) . . ?
W12 O52 Ce2 157.1(16) . . ?
W8 O53 Ce3 103.3(12) . . ?
W8 O53 Ce2 103.4(11) . . ?
Ce3 O53 Ce2 147.2(11) . . ?
W8 O53 K2 101.4(10) . . ?
Ce3 O53 K2 96.7(9) . . ?
Ce2 O53 K2 96.3(10) . . ?
W6 O54 Ce1 156.5(15) . . ?
W6 O54 K3 108.3(11) . 2_666 ?
Ce1 O54 K3 93.4(8) . 2_666 ?
W12 O55 Na4 164.6(14) . 2_566 ?
W38 O56 W5 120.1(15) . . ?
As3 O57 W15 118.6(15) . . ?
As3 O57 W5 117.9(15) . . ?
W15 O57 W5 93.2(10) . . ?
As3 O57 W38 132.4(15) . . ?
W15 O57 W38 92.7(10) . . ?
W5 O57 W38 92.9(11) . . ?
W23 O59 W14 146.2(15) . . ?
W1 O60 W7 121.3(14) . . ?
W1 O60 Na7 117.1(13) . . ?
W7 O60 Na7 121.5(13) . . ?
W41 O61 W36 152(2) . . ?
W29 O62 Ce4 157.1(13) . . ?
W29 O62 K1 94.3(9) . . ?
Ce4 O62 K1 94.2(8) . . ?
W1 O63 Ce1 159.5(12) . . ?
W1 O63 K1 94.5(9) . . ?
Ce1 O63 K1 94.3(8) . . ?
W7 O64 Ce2 155.2(12) . . ?
W7 O64 K2 96.0(9) . . ?
Ce2 O64 K2 93.8(7) . . ?
W16 O65 W11 124.0(14) . . ?
W16 O65 Na5 102.8(11) . . ?
W11 O65 Na5 104.6(12) . . ?
W21 O66 Ce3 156.0(15) . . ?
W21 O66 K4 109.3(12) . . ?
Ce3 O66 K4 92.6(8) . . ?
As1 O67 W9 118.9(15) . . ?
As1 O67 W4 117.7(12) . . ?
W9 O67 W4 92.9(9) . . ?
As1 O67 W17 132.2(14) . . ?
W9 O67 W17 93.9(9) . . ?
W4 O67 W17 92.0(10) . . ?
W9 O68 Ce1 163.0(15) . . ?
W24 O69 Ce4 149.9(16) . . ?
W24 O69 Na3 105.5(13) . . ?
Ce4 O69 Na3 104.4(11) . . ?
W13 O70 Ce4 145.8(16) . . ?
W13 O70 Na3 103.7(12) . . ?
Ce4 O70 Na3 100.6(11) . . ?
W18 O71 W12 146.7(18) . . ?
W19 O72 Ce3 147.3(15) . . ?
W19 O72 K4 103.3(11) . . ?
Ce3 O72 K4 98.5(10) . . ?
W19 O73 Ce2 146.8(14) . . ?
As1 O74 W1 117.0(13) . . ?
As1 O74 W7 118.3(12) . . ?
W1 O74 W7 94.9(10) . . ?
As1 O74 W10 131.7(15) . . ?
W1 O74 W10 93.4(9) . . ?
W7 O74 W10 93.3(9) . . ?
W4 O75 W17 120.0(15) . . ?
W4 O75 Na20 120(2) . . ?
W17 O75 Na20 116(2) . . ?
W4 O75 Na14 105.7(15) . . ?
W17 O75 Na14 101.7(15) . . ?
Na20 O75 Na14 82(2) . . ?
W20 O76 Ce4 161.4(18) . . ?
W24 O77 Ce3 149.3(14) . . ?
W24 O77 K4 106.6(12) . . ?
Ce3 O77 K4 102.4(10) . . ?
W26 O78 W31 147(2) . . ?
W26 O78 Na12 111(2) . . ?
W31 O78 Na12 99.9(18) . . ?
W5 O79 W15 120.3(13) . . ?
W5 O79 K1 99.1(10) . . ?
W15 O79 K1 97.8(10) . . ?
W4 O80 W2 155.4(15) . . ?
W7 O81 Na21 144(2) . . ?
W7 O81 K2 105.6(12) . . ?
Na21 O81 K2 109.2(14) . . ?
W12 O82 W32 120.7(14) . . ?
W12 O82 Na1 104.8(11) . . ?
W32 O82 Na1 98.4(11) . . ?
W28 O83 Na17 154(2) . . ?
W17 O84 W9 120.5(12) . . ?
W17 O84 K5 104.9(10) . . ?
W9 O84 K5 101.2(10) . . ?
W33 O85 W23 122.0(15) . . ?
W13 O87 Ce1 149.2(15) . . ?
W13 O87 K3 100.0(11) . 2_666 ?
Ce1 O87 K3 98.1(10) . 2_666 ?
W15 O88 Ce4 157.2(17) . . ?
W15 O88 K1 104.5(12) . . ?
Ce4 O88 K1 95.8(9) . . ?
W3 O89 W2 155.4(13) . . ?
W7 O90 W11 145.0(16) . . ?
W7 O90 Na5 112.6(12) . . ?
W11 O90 Na5 102.2(12) . . ?
W34 O91 W13 158.8(16) . . ?
W34 O91 Na3 100.6(12) . . ?
W13 O91 Na3 99.6(10) . . ?
As2 O92 W18 123.9(16) . . ?
As2 O92 W27 119.0(17) . . ?
W18 O92 W27 91.8(10) . . ?
As2 O92 W31 131.3(15) . . ?
W18 O92 W31 90.8(11) . . ?
W27 O92 W31 89.1(10) . . ?
As4 O93 W14 119.9(12) . . ?
As4 O93 W29 116.1(12) . . ?
W14 O93 W29 95.3(11) . . ?
As4 O93 W30 131.1(15) . . ?
W14 O93 W30 93.9(9) . . ?
W29 O93 W30 92.2(9) . . ?
W10 O94 W7 123.3(15) . . ?
W30 O96 W29 123.5(17) . . ?
W30 O96 Na13 102.2(17) . . ?
W29 O96 Na13 105.7(15) . . ?
W10 O98 W16 152.2(14) . . ?
W10 O98 Na5 108.3(11) . . ?
W16 O98 Na5 97.4(10) . . ?
W8 O99 K1 101.0(11) . . ?
W8 O99 K2 97.6(10) . . ?
K1 O99 K2 161.4(10) . . ?
As4 O100 W37 118.6(14) . . ?
As4 O100 W35 134.4(15) . . ?
W37 O100 W35 92.4(12) . . ?
As4 O100 W20 117.0(15) . . ?
W37 O100 W20 91.6(10) . . ?
W35 O100 W20 92.7(10) . . ?
W22 O101 W6 121.0(15) . . ?
W22 O101 K3 95.9(11) . 2_666 ?
W6 O101 K3 104.4(11) . 2_666 ?
W25 O102 W19 154.8(17) . . ?
W25 O102 K4 103.6(12) . . ?
W19 O102 K4 101.5(10) . . ?
W38 O103 W36 151(2) . . ?
W38 O103 Na16 105.3(19) . . ?
W36 O103 Na16 102.0(19) . . ?
W28 O104 Ce4 156.6(14) . . ?
W14 O105 Ce3 157.0(14) . . ?
W14 O105 K2 96.1(11) . . ?
Ce3 O105 K2 95.4(9) . . ?
W19 O106 Na2 153.1(18) . . ?
W26 O107 W32 117.9(15) . . ?
W40 O108 W21 124.3(17) . . ?
W23 O109 Na11 139.1(16) . 2_655 ?
W39 O111 W23 121.2(16) . . ?
W39 O111 Na23 104(3) . 2_655 ?
W23 O111 Na23 134(3) . 2_655 ?
W2 O112 K3 95.7(10) . 2_666 ?
W27 O113 Ce3 156.7(18) . . ?
W27 O113 K2 100.8(13) . . ?
Ce3 O113 K2 98.3(10) . . ?
W37 O114 W35 119(2) . . ?
W3 O115 W11 119.5(14) . . ?
W3 O115 Na4 127.6(14) . 2_566 ?
W11 O115 Na4 112.1(12) . 2_566 ?
W41 O117 W28 124.0(19) . . ?
W17 O118 W10 152.1(15) . . ?
W17 O118 K5 102.5(11) . . ?
W10 O118 K5 102.4(11) . . ?
W1 O119 Mn1 149.8(17) . . ?
W1 O119 K1 101.4(11) . . ?
Mn1 O119 K1 108.7(11) . . ?
W9 O120 W4 119.7(14) . . ?
W9 O120 Na27 117(3) . . ?
W4 O120 Na27 119(3) . . ?
W27 O121 Na11 136.4(17) . 2_655 ?
As2 O122 W25 118.3(16) . . ?
As2 O122 W21 119.7(16) . . ?
W25 O122 W21 92.6(13) . . ?
As2 O122 W40 131.7(19) . . ?
W25 O122 W40 92.1(12) . . ?
W21 O122 W40 93.0(12) . . ?
W20 O123 Na10 127.6(19) . . ?
W3 O124 Na4 137.8(19) . . ?
W33 O125 Na6 113.7(18) . 2_656 ?
W37 O126 W20 120.7(17) . . ?
W37 O126 Na17 133(2) . . ?
W20 O126 Na17 105(2) . . ?
W5 O127 Ce1 152.5(15) . . ?
W5 O127 K1 106.3(11) . . ?
Ce1 O127 K1 99.5(9) . . ?
W41 O128 W38 153(2) . . ?
W25 O129 W21 118.8(17) . . ?
W25 O129 K4 95.5(11) . . ?
W21 O129 K4 103.6(11) . . ?
W22 O130 W13 155.4(17) . . ?
W22 O130 K3 104.5(12) . 2_666 ?
W13 O130 K3 99.9(10) . 2_666 ?
W14 O131 W29 122.0(15) . . ?
W14 O131 Na7 124.0(14) . . ?
W29 O131 Na7 113.9(13) . . ?
W10 O132 W1 121.0(13) . . ?
W10 O132 K5 107.0(12) . . ?
W1 O132 K5 100.5(10) . . ?
W34 O133 W28 117.7(18) . . ?
W5 O134 W6 143.7(15) . . ?
W3 O135 W16 119.3(16) . . ?
W3 O135 Na14 105.2(15) . . ?
W16 O135 Na14 97.9(14) . . ?
W15 O136 W28 143.5(18) . . ?
W41 O137 Na5 148(2) . 1_655 ?
W15 O138 Na10 152.3(19) . . ?
W33 O139 W24 158.9(16) . . ?
W26 O140 W12 125.1(19) . . ?
W26 O140 Na28 120(2) . 2_566 ?
W12 O140 Na28 111.2(19) . 2_566 ?
W17 O141 Na25 107(2) . . ?
W20 O142 W29 143.7(15) . . ?
W20 O142 Na13 105.8(16) . . ?
W29 O142 Na13 109.2(15) . . ?
W39 O143 W30 148.6(17) . . ?
W11 O144 Ce2 159.9(15) . . ?
W31 O146 W27 126.6(17) . . ?
W16 O147 W17 147.9(17) . . ?
W16 O147 Na14 108.5(15) . . ?
W17 O147 Na14 102.8(15) . . ?
W25 O148 K4 151.5(19) . 2_656 ?
W25 O148 Na6 108.1(18) . . ?
K4 O148 Na6 100.3(13) 2_656 . ?
W31 O149 Na24 152(3) . . ?
O119 Mn1 O119 180.0(15) 2_665 . ?
O119 Mn1 O1W 88.9(10) 2_665 . ?
O119 Mn1 O1W 91.1(10) . . ?
O119 Mn1 O1W 91.1(10) 2_665 2_665 ?
O119 Mn1 O1W 88.9(10) . 2_665 ?
O1W Mn1 O1W 180.0(6) . 2_665 ?
O119 Mn1 O2W 94.1(11) 2_665 2_665 ?
O119 Mn1 O2W 85.9(11) . 2_665 ?
O1W Mn1 O2W 92.0(12) . 2_665 ?
O1W Mn1 O2W 88.0(12) 2_665 2_665 ?
O119 Mn1 O2W 85.9(11) 2_665 . ?
O119 Mn1 O2W 94.1(11) . . ?
O1W Mn1 O2W 88.0(12) . . ?
O1W Mn1 O2W 92.0(12) 2_665 . ?
O2W Mn1 O2W 180.0(16) 2_665 . ?
O119 Mn1 K1 40.8(8) 2_665 2_665 ?
O119 Mn1 K1 139.2(8) . 2_665 ?
O1W Mn1 K1 103.3(8) . 2_665 ?
O1W Mn1 K1 76.7(8) 2_665 2_665 ?
O2W Mn1 K1 56.1(8) 2_665 2_665 ?
O2W Mn1 K1 123.9(8) . 2_665 ?
O119 Mn1 K1 139.2(8) 2_665 . ?
O119 Mn1 K1 40.8(8) . . ?
O1W Mn1 K1 76.7(8) . . ?
O1W Mn1 K1 103.3(8) 2_665 . ?
O2W Mn1 K1 123.9(8) 2_665 . ?
O2W Mn1 K1 56.1(8) . . ?
K1 Mn1 K1 180.00(16) 2_665 . ?
O119 Mn1 K5 71.2(8) 2_665 2_665 ?
O119 Mn1 K5 108.8(8) . 2_665 ?
O1W Mn1 K5 40.9(9) . 2_665 ?
O1W Mn1 K5 139.1(9) 2_665 2_665 ?
O2W Mn1 K5 128.7(8) 2_665 2_665 ?
O2W Mn1 K5 51.3(8) . 2_665 ?
K1 Mn1 K5 106.8(2) 2_665 2_665 ?
K1 Mn1 K5 73.2(2) . 2_665 ?
O119 Mn1 K5 108.8(8) 2_665 . ?
O119 Mn1 K5 71.2(8) . . ?
O1W Mn1 K5 139.1(9) . . ?
O1W Mn1 K5 40.9(9) 2_665 . ?
O2W Mn1 K5 51.3(8) 2_665 . ?
O2W Mn1 K5 128.7(8) . . ?
K1 Mn1 K5 73.2(2) 2_665 . ?
K1 Mn1 K5 106.8(2) . . ?
K5 Mn1 K5 180.000(1) 2_665 . ?
O7 K1 O119 103.3(10) . . ?
O7 K1 O127 153.2(10) . . ?
O119 K1 O127 89.4(8) . . ?
O7 K1 O39 124.1(10) . . ?
O119 K1 O39 123.8(9) . . ?
O127 K1 O39 62.2(8) . . ?
O7 K1 O99 93.2(9) . . ?
O119 K1 O99 92.9(8) . . ?
O127 K1 O99 109.8(8) . . ?
O39 K1 O99 59.2(8) . . ?
O7 K1 O88 90.2(10) . . ?
O119 K1 O88 150.8(8) . . ?
O127 K1 O88 68.8(8) . . ?
O39 K1 O88 63.7(8) . . ?
O99 K1 O88 112.3(8) . . ?
O7 K1 O79 98.8(9) . . ?
O119 K1 O79 96.2(8) . . ?
O127 K1 O79 56.0(8) . . ?
O39 K1 O79 103.7(8) . . ?
O99 K1 O79 162.8(8) . . ?
O88 K1 O79 55.7(8) . . ?
O7 K1 O62 57.1(9) . . ?
O119 K1 O62 146.6(8) . . ?
O127 K1 O62 120.4(8) . . ?
O39 K1 O62 67.0(7) . . ?
O99 K1 O62 64.4(8) . . ?
O88 K1 O62 62.0(7) . . ?
O79 K1 O62 112.4(8) . . ?
O7 K1 O63 146.8(9) . . ?
O119 K1 O63 57.6(7) . . ?
O127 K1 O63 59.5(7) . . ?
O39 K1 O63 66.2(7) . . ?
O99 K1 O63 63.7(7) . . ?
O88 K1 O63 119.8(7) . . ?
O79 K1 O63 109.6(7) . . ?
O62 K1 O63 122.4(7) . . ?
O7 K1 O2W 69.9(9) . . ?
O119 K1 O2W 63.9(8) . . ?
O127 K1 O2W 95.9(8) . . ?
O39 K1 O2W 154.8(8) . . ?
O99 K1 O2W 145.5(9) . . ?
O88 K1 O2W 98.0(8) . . ?
O79 K1 O2W 51.4(8) . . ?
O62 K1 O2W 121.6(8) . . ?
O63 K1 O2W 115.2(8) . . ?
O7 K1 W29 27.8(7) . . ?
O119 K1 W29 123.4(6) . . ?
O127 K1 W29 147.2(7) . . ?
O39 K1 W29 96.6(6) . . ?
O99 K1 W29 74.1(6) . . ?
O88 K1 W29 79.5(6) . . ?
O79 K1 W29 112.2(6) . . ?
O62 K1 W29 30.1(4) . . ?
O63 K1 W29 137.6(5) . . ?
O2W K1 W29 96.8(6) . . ?
O7 K1 W1 123.7(8) . . ?
O119 K1 W1 28.9(5) . . ?
O127 K1 W1 77.7(6) . . ?
O39 K1 W1 95.2(6) . . ?
O99 K1 W1 72.6(6) . . ?
O88 K1 W1 145.9(6) . . ?
O79 K1 W1 109.9(7) . . ?
O62 K1 W1 136.8(5) . . ?
O63 K1 W1 29.7(4) . . ?
O2W K1 W1 91.6(7) . . ?
W29 K1 W1 131.9(3) . . ?
O81 K2 O6 104.2(10) . . ?
O81 K2 O53 122.9(9) . . ?
O6 K2 O53 123.4(10) . . ?
O81 K2 O14 99.9(9) . . ?
O6 K2 O14 96.0(9) . . ?
O53 K2 O14 104.2(8) . . ?
O81 K2 O113 154.6(9) . . ?
O6 K2 O113 89.6(10) . . ?
O53 K2 O113 61.4(8) . . ?
O14 K2 O113 56.9(9) . . ?
O81 K2 O48 89.7(9) . . ?
O6 K2 O48 152.1(9) . . ?
O53 K2 O48 63.3(8) . . ?
O14 K2 O48 57.4(8) . . ?
O113 K2 O48 69.6(9) . . ?
O81 K2 O105 144.7(8) . . ?
O6 K2 O105 57.3(9) . . ?
O53 K2 O105 66.0(8) . . ?
O14 K2 O105 111.1(9) . . ?
O113 K2 O105 60.6(8) . . ?
O48 K2 O105 120.9(8) . . ?
O81 K2 O64 56.2(7) . . ?
O6 K2 O64 146.5(8) . . ?
O53 K2 O64 66.7(8) . . ?
O14 K2 O64 113.2(8) . . ?
O113 K2 O64 119.8(8) . . ?
O48 K2 O64 61.0(7) . . ?
O105 K2 O64 120.9(7) . . ?
O81 K2 O99 90.7(8) . . ?
O6 K2 O99 94.5(9) . . ?
O53 K2 O99 58.6(7) . . ?
O14 K2 O99 162.8(9) . . ?
O113 K2 O99 109.6(9) . . ?
O48 K2 O99 109.7(8) . . ?
O105 K2 O99 63.9(8) . . ?
O64 K2 O99 62.1(7) . . ?
O81 K2 W7 27.3(5) . . ?
O6 K2 W7 124.2(8) . . ?
O53 K2 W7 95.7(6) . . ?
O14 K2 W7 112.4(8) . . ?
O113 K2 W7 146.2(7) . . ?
O48 K2 W7 78.0(6) . . ?
O105 K2 W7 135.7(6) . . ?
O64 K2 W7 29.5(4) . . ?
O99 K2 W7 72.1(6) . . ?
O81 K2 W14 122.6(7) . . ?
O6 K2 W14 28.9(7) . . ?
O53 K2 W14 95.1(6) . . ?
O14 K2 W14 111.3(7) . . ?
O113 K2 W14 79.2(7) . . ?
O48 K2 W14 147.8(7) . . ?
O105 K2 W14 29.7(5) . . ?
O64 K2 W14 134.8(5) . . ?
O99 K2 W14 73.0(6) . . ?
W7 K2 W14 130.5(3) . . ?
O81 K2 W27 130.4(7) . . ?
O6 K2 W27 82.9(7) . . ?
O53 K2 W27 88.3(6) . . ?
O14 K2 W27 31.0(7) . . ?
O113 K2 W27 29.2(6) . . ?
O48 K2 W27 69.9(6) . . ?
O105 K2 W27 80.4(5) . . ?
O64 K2 W27 130.7(5) . . ?
O99 K2 W27 138.3(7) . . ?
W7 K2 W27 141.6(3) . . ?
W14 K2 W27 86.9(2) . . ?
O29 K3 OW2 73.1(11) . 2_666 ?
O29 K3 O43 126.1(12) . 2_666 ?
OW2 K3 O43 72.8(9) 2_666 2_666 ?
O29 K3 OW1 67.8(13) . . ?
OW2 K3 OW1 136.2(11) 2_666 . ?
O43 K3 OW1 148.5(11) 2_666 . ?
O29 K3 OW3 106.3(11) . . ?
OW2 K3 OW3 133.6(11) 2_666 . ?
O43 K3 OW3 71.5(9) 2_666 . ?
OW1 K3 OW3 77.5(11) . . ?
O29 K3 O130 126.4(11) . 2_666 ?
OW2 K3 O130 122.1(9) 2_666 2_666 ?
O43 K3 O130 106.9(9) 2_666 2_666 ?
OW1 K3 O130 70.8(11) . 2_666 ?
OW3 K3 O130 96.2(10) . 2_666 ?
O29 K3 O87 168.4(11) . 2_666 ?
OW2 K3 O87 117.8(9) 2_666 2_666 ?
O43 K3 O87 58.1(8) 2_666 2_666 ?
OW1 K3 O87 103.1(11) . 2_666 ?
OW3 K3 O87 63.6(9) . 2_666 ?
O130 K3 O87 52.8(8) 2_666 2_666 ?
O29 K3 O112 74.0(10) . 2_666 ?
OW2 K3 O112 73.1(9) 2_666 2_666 ?
O43 K3 O112 56.8(8) 2_666 2_666 ?
OW1 K3 O112 112.8(10) . 2_666 ?
OW3 K3 O112 62.9(9) . 2_666 ?
O130 K3 O112 155.9(8) 2_666 2_666 ?
O87 K3 O112 104.4(8) 2_666 2_666 ?
O29 K3 O101 99.5(10) . 2_666 ?
OW2 K3 O101 71.5(9) 2_666 2_666 ?
O43 K3 O101 107.6(8) 2_666 2_666 ?
OW1 K3 O101 95.9(10) . 2_666 ?
OW3 K3 O101 148.3(10) . 2_666 ?
O130 K3 O101 52.9(8) 2_666 2_666 ?
O87 K3 O101 88.4(8) 2_666 2_666 ?
O112 K3 O101 144.3(9) 2_666 2_666 ?
O29 K3 O54 138.8(10) . 2_666 ?
OW2 K3 O54 71.4(9) 2_666 2_666 ?
O43 K3 O54 60.1(8) 2_666 2_666 ?
OW1 K3 O54 131.6(11) . 2_666 ?
OW3 K3 O54 113.1(9) . 2_666 ?
O130 K3 O54 61.3(8) 2_666 2_666 ?
O87 K3 O54 52.6(7) 2_666 2_666 ?
O112 K3 O54 113.8(8) 2_666 2_666 ?
O101 K3 O54 49.5(7) 2_666 2_666 ?
O29 K3 W2 99.1(9) . 2_666 ?
OW2 K3 W2 68.8(7) 2_666 2_666 ?
O43 K3 W2 29.1(6) 2_666 2_666 ?
OW1 K3 W2 135.6(9) . 2_666 ?
OW3 K3 W2 65.5(8) . 2_666 ?
O130 K3 W2 134.5(6) 2_666 2_666 ?
O87 K3 W2 82.3(6) 2_666 2_666 ?
O112 K3 W2 27.8(5) 2_666 2_666 ?
O101 K3 W2 128.5(7) 2_666 2_666 ?
O54 K3 W2 86.9(6) 2_666 2_666 ?
O29 K3 W13 144.6(10) . 2_666 ?
OW2 K3 W13 137.6(7) 2_666 2_666 ?
O43 K3 W13 86.2(7) 2_666 2_666 ?
OW1 K3 W13 76.9(9) . 2_666 ?
OW3 K3 W13 67.3(8) . 2_666 ?
O130 K3 W13 31.2(5) 2_666 2_666 ?
O87 K3 W13 28.2(6) 2_666 2_666 ?
O112 K3 W13 124.8(6) 2_666 2_666 ?
O101 K3 W13 80.9(6) 2_666 2_666 ?
O54 K3 W13 66.2(6) 2_666 2_666 ?
W2 K3 W13 108.3(3) 2_666 2_666 ?
O77 K4 O148 117.1(10) . 2_656 ?
O77 K4 OW7 72.8(11) . 2_656 ?
O148 K4 OW7 69.6(12) 2_656 2_656 ?
O77 K4 OW5 72.9(9) . . ?
O148 K4 OW5 100.4(11) 2_656 . ?
OW7 K4 OW5 133.7(12) 2_656 . ?
O77 K4 OW11 145.0(11) . . ?
O148 K4 OW11 72.3(12) 2_656 . ?
OW7 K4 OW11 137.0(14) 2_656 . ?
OW5 K4 OW11 72.2(11) . . ?
O77 K4 O102 109.5(9) . . ?
O148 K4 O102 133.3(10) 2_656 . ?
OW7 K4 O102 124.4(11) 2_656 . ?
OW5 K4 O102 96.0(10) . . ?
OW11 K4 O102 71.7(11) . . ?
O77 K4 O72 61.4(8) . . ?
O148 K4 O72 165.2(10) 2_656 . ?
OW7 K4 O72 120.9(11) 2_656 . ?
OW5 K4 O72 64.9(9) . . ?
OW11 K4 O72 100.6(11) . . ?
O102 K4 O72 51.8(8) . . ?
O77 K4 O129 110.2(9) . . ?
O148 K4 O129 103.8(10) 2_656 . ?
OW7 K4 O129 72.2(11) 2_656 . ?
OW5 K4 O129 150.1(11) . . ?
OW11 K4 O129 98.8(10) . . ?
O102 K4 O129 54.4(8) . . ?
O72 K4 O129 89.9(9) . . ?
O77 K4 O66 63.0(8) . . ?
O148 K4 O66 140.2(10) 2_656 . ?
OW7 K4 O66 73.4(11) 2_656 . ?
OW5 K4 O66 115.7(10) . . ?
OW11 K4 O66 132.9(11) . . ?
O102 K4 O66 61.4(8) . . ?
O72 K4 O66 53.8(7) . . ?
O129 K4 O66 49.9(8) . . ?
O77 K4 O20 55.4(9) . . ?
O148 K4 O20 67.4(10) 2_656 . ?
OW7 K4 O20 75.5(11) 2_656 . ?
OW5 K4 O20 59.6(10) . . ?
OW11 K4 O20 107.3(11) . . ?
O102 K4 O20 153.1(9) . . ?
O72 K4 O20 103.7(9) . . ?
O129 K4 O20 147.5(9) . . ?
O66 K4 O20 116.5(8) . . ?
O77 K4 W24 27.0(6) . . ?
O148 K4 W24 92.1(8) 2_656 . ?
OW7 K4 W24 70.0(9) 2_656 . ?
OW5 K4 W24 65.2(7) . . ?
OW11 K4 W24 131.0(9) . . ?
O102 K4 W24 134.2(6) . . ?
O72 K4 W24 82.9(5) . . ?
O129 K4 W24 130.3(7) . . ?
O66 K4 W24 88.6(5) . . ?
O20 K4 W24 28.5(6) . . ?
O77 K4 W25 124.8(7) . . ?
O148 K4 W25 111.3(7) 2_656 . ?
OW7 K4 W25 102.4(9) 2_656 . ?
OW5 K4 W25 122.7(8) . . ?
OW11 K4 W25 73.8(9) . . ?
O102 K4 W25 29.0(5) . . ?
O72 K4 W25 77.9(6) . . ?
O129 K4 W25 30.4(6) . . ?
O66 K4 W25 63.1(5) . . ?
O20 K4 W25 177.7(7) . . ?
W24 K4 W25 151.5(4) . . ?
O7 K5 O1W 73.3(10) 2_665 2_665 ?
O7 K5 O42 152.4(11) 2_665 . ?
O1W K5 O42 80.1(9) 2_665 . ?
O7 K5 O84 147.1(10) 2_665 . ?
O1W K5 O84 119.3(9) 2_665 . ?
O42 K5 O84 55.4(8) . . ?
O7 K5 O132 119.8(9) 2_665 . ?
O1W K5 O132 92.2(9) 2_665 . ?
O42 K5 O132 53.4(8) . . ?
O84 K5 O132 91.3(7) . . ?
O7 K5 OW18 77.2(14) 2_665 . ?
O1W K5 OW18 72.6(15) 2_665 . ?
O42 K5 OW18 101.9(14) . . ?
O84 K5 OW18 78.5(13) . . ?
O132 K5 OW18 153.6(15) . . ?
O7 K5 O118 137.2(10) 2_665 . ?
O1W K5 O118 140.1(10) 2_665 . ?
O42 K5 O118 64.2(8) . . ?
O84 K5 O118 53.2(7) . . ?
O132 K5 O118 52.9(8) . . ?
OW18 K5 O118 129.6(14) . . ?
O7 K5 O2W 71.0(9) 2_665 2_665 ?
O1W K5 O2W 62.6(9) 2_665 2_665 ?
O42 K5 O2W 90.5(9) . 2_665 ?
O84 K5 O2W 141.8(9) . 2_665 ?
O132 K5 O2W 51.4(8) . 2_665 ?
OW18 K5 O2W 130.4(14) . 2_665 ?
O118 K5 O2W 99.1(8) . 2_665 ?
O7 K5 W17 142.7(9) 2_665 . ?
O1W K5 W17 142.7(8) 2_665 . ?
O42 K5 W17 64.8(6) . . ?
O84 K5 W17 28.0(5) . . ?
O132 K5 W17 77.3(6) . . ?
OW18 K5 W17 101.6(13) . . ?
O118 K5 W17 28.0(5) . . ?
O2W K5 W17 126.6(7) 2_665 . ?
O7 K5 W1 133.4(8) 2_665 . ?
O1W K5 W1 74.1(7) 2_665 . ?
O42 K5 W1 26.4(5) . . ?
O84 K5 W1 78.8(6) . . ?
O132 K5 W1 31.2(6) . . ?
OW18 K5 W1 122.4(14) . . ?
O118 K5 W1 66.0(6) . . ?
O2W K5 W1 64.7(6) 2_665 . ?
W17 K5 W1 79.2(2) . . ?
O7 K5 W9 154.9(8) 2_665 . ?
O1W K5 W9 90.9(7) 2_665 . ?
O42 K5 W9 29.2(5) . . ?
O84 K5 W9 31.1(6) . . ?
O132 K5 W9 79.4(6) . . ?
OW18 K5 W9 79.5(12) . . ?
O118 K5 W9 66.6(6) . . ?
O2W K5 W9 119.4(7) 2_665 . ?
W17 K5 W9 52.16(15) . . ?
W1 K5 W9 55.55(16) . . ?
O7 K5 W10 123.9(8) 2_665 . ?
O1W K5 W10 119.4(7) 2_665 . ?
O42 K5 W10 64.2(6) . . ?
O84 K5 W10 78.6(5) . . ?
O132 K5 W10 27.2(6) . . ?
OW18 K5 W10 157.1(12) . . ?
O118 K5 W10 28.9(5) . . ?
O2W K5 W10 70.2(6) 2_665 . ?
W17 K5 W10 56.56(16) . . ?
W1 K5 W10 51.89(15) . . ?
W9 K5 W10 80.8(2) . . ?
OW13 Na1 OW6 107.3(18) . . ?
OW13 Na1 O50 113.9(15) . . ?
OW6 Na1 O50 79.9(10) . . ?
OW13 Na1 O82 133.7(15) . . ?
OW6 Na1 O82 77.0(10) . . ?
O50 Na1 O82 112.2(9) . . ?
OW13 Na1 Ce2 138.9(14) . . ?
OW6 Na1 Ce2 91.7(8) . . ?
O50 Na1 Ce2 33.0(5) . . ?
O82 Na1 Ce2 85.4(6) . . ?
O106 Na2 OW5 72.8(12) . . ?
O106 Na2 OW10 66.0(17) . . ?
OW5 Na2 OW10 123.1(18) . . ?
O106 Na2 OW11 78.8(13) . . ?
OW5 Na2 OW11 81.3(13) . . ?
OW10 Na2 OW11 124.4(18) . . ?
O106 Na2 O27 75.0(11) . . ?
OW5 Na2 O27 71.8(11) . . ?
OW10 Na2 O27 61.1(15) . . ?
OW11 Na2 O27 146.8(13) . . ?
O106 Na2 K4 65.1(8) . . ?
OW5 Na2 K4 40.4(8) . . ?
OW10 Na2 K4 131.0(15) . . ?
OW11 Na2 K4 41.7(9) . . ?
O27 Na2 K4 107.5(8) . . ?
OW16 Na3 O69 74.3(13) . . ?
OW16 Na3 OW5 131.7(14) . . ?
O69 Na3 OW5 69.2(10) . . ?
OW16 Na3 O70 119.4(14) . . ?
O69 Na3 O70 57.8(9) . . ?
OW5 Na3 O70 63.5(10) . . ?
OW16 Na3 O91 126.1(13) . . ?
O69 Na3 O91 107.0(11) . . ?
OW5 Na3 O91 94.7(11) . . ?
O70 Na3 O91 52.0(8) . . ?
OW16 Na3 Ce4 86.3(11) . . ?
O69 Na3 Ce4 32.8(6) . . ?
OW5 Na3 Ce4 79.9(8) . . ?
O70 Na3 Ce4 33.7(6) . . ?
O91 Na3 Ce4 75.3(7) . . ?
OW12 Na4 O115 80.8(15) . 2_566 ?
OW12 Na4 O124 160.3(18) . . ?
O115 Na4 O124 111.3(11) 2_566 . ?
OW12 Na4 OW25 37.0(17) . . ?
O115 Na4 OW25 116.5(15) 2_566 . ?
O124 Na4 OW25 131.8(16) . . ?
OW12 Na4 O55 130.7(17) . 2_566 ?
O115 Na4 O55 74.6(10) 2_566 2_566 ?
O124 Na4 O55 68.8(10) . 2_566 ?
OW25 Na4 O55 129.5(16) . 2_566 ?
OW9 Na5 O65 109.0(12) . . ?
OW9 Na5 O90 72.4(12) . . ?
O65 Na5 O90 54.1(9) . . ?
OW9 Na5 O137 65.6(14) . 1_455 ?
O65 Na5 O137 82.8(10) . 1_455 ?
O90 Na5 O137 102.5(11) . 1_455 ?
OW9 Na5 O98 133.0(15) . . ?
O65 Na5 O98 56.2(8) . . ?
O90 Na5 O98 63.5(9) . . ?
O137 Na5 O98 137.8(12) 1_455 . ?
OW27 Na6 OW7 74(2) . . ?
OW27 Na6 O148 85.6(18) . . ?
OW7 Na6 O148 70.0(14) . . ?
OW27 Na6 O125 93.6(18) . 2_656 ?
OW7 Na6 O125 78.2(14) . 2_656 ?
O148 Na6 O125 147.1(17) . 2_656 ?
OW27 Na6 K4 94.2(18) . 2_656 ?
OW7 Na6 K4 37.8(10) . 2_656 ?
O148 Na6 K4 39.0(9) . 2_656 ?
O125 Na6 K4 108.6(12) 2_656 2_656 ?
O60 Na7 O1W 106.0(14) . . ?
O60 Na7 O131 118.9(14) . . ?
O1W Na7 O131 110.8(15) . . ?
O60 Na7 OW14 99.2(16) . . ?
O1W Na7 OW14 130.0(19) . . ?
O131 Na7 OW14 92.6(17) . . ?
O60 Na7 K1 71.4(9) . . ?
O1W Na7 K1 75.9(10) . . ?
O131 Na7 K1 72.6(9) . . ?
OW14 Na7 K1 154.0(17) . . ?
O60 Na7 K2 67.4(9) . . ?
O1W Na7 K2 168.4(13) . . ?
O131 Na7 K2 66.9(8) . . ?
OW14 Na7 K2 61.5(14) . . ?
K1 Na7 K2 92.7(7) . . ?
O6 Na8 O19 126.5(17) . 2_655 ?
O6 Na8 OW8 86.7(18) . . ?
O19 Na8 OW8 125(2) 2_655 . ?
O6 Na8 Na11 105.6(14) . 2_655 ?
O19 Na8 Na11 101.1(14) 2_655 2_655 ?
OW8 Na8 Na11 110.7(14) . 2_655 ?
O6 Na8 Na23 79.1(18) . . ?
O19 Na8 Na23 49.3(18) 2_655 . ?
OW8 Na8 Na23 144(2) . . ?
Na11 Na8 Na23 105.1(19) 2_655 . ?
O6 Na8 K2 33.8(8) . . ?
O19 Na8 K2 151.3(14) 2_655 . ?
OW8 Na8 K2 54.6(15) . . ?
Na11 Na8 K2 105.1(9) 2_655 . ?
Na23 Na8 K2 111.5(17) . . ?
OW2 Na9 O49 76.8(13) . . ?
OW2 Na9 K3 36.5(9) . 2_666 ?
O49 Na9 K3 107.5(12) . 2_666 ?
O138 Na10 O9 78.3(14) . 2_665 ?
O138 Na10 O123 62.0(13) . . ?
O9 Na10 O123 139.3(16) 2_665 . ?
O138 Na10 Na15 71.3(12) . 2_665 ?
O9 Na10 Na15 51.1(10) 2_665 2_665 ?
O123 Na10 Na15 104.3(13) . 2_665 ?
O138 Na10 Na13 100.5(14) . . ?
O9 Na10 Na13 119.7(15) 2_665 . ?
O123 Na10 Na13 78.3(13) . . ?
Na15 Na10 Na13 168.1(16) 2_665 . ?
O138 Na10 K5 70.9(11) . 2_665 ?
O9 Na10 K5 64.4(9) 2_665 2_665 ?
O123 Na10 K5 107.0(12) . 2_665 ?
Na15 Na10 K5 109.6(11) 2_665 2_665 ?
Na13 Na10 K5 58.9(11) . 2_665 ?
O109 Na11 O33 126.2(17) 2_655 . ?
O109 Na11 O121 63.9(12) 2_655 2_655 ?
O33 Na11 O121 149.3(17) . 2_655 ?
O109 Na11 Na22 84.3(14) 2_655 2_655 ?
O33 Na11 Na22 128.4(16) . 2_655 ?
O121 Na11 Na22 78.1(14) 2_655 2_655 ?
O109 Na11 Na8 94.7(12) 2_655 2_655 ?
O33 Na11 Na8 98.3(13) . 2_655 ?
O121 Na11 Na8 51.1(10) 2_655 2_655 ?
Na22 Na11 Na8 121.9(15) 2_655 2_655 ?
O109 Na11 Na23 73.3(18) 2_655 . ?
O33 Na11 Na23 53.4(18) . . ?
O121 Na11 Na23 120.8(19) 2_655 . ?
Na22 Na11 Na23 137(2) 2_655 . ?
Na8 Na11 Na23 97.0(18) 2_655 . ?
OW4 Na12 O78 131(2) . . ?
OW4 Na12 O22 106.6(18) . . ?
O78 Na12 O22 54.5(13) . . ?
OW4 Na12 Na28 73.5(15) . 2_566 ?
O78 Na12 Na28 84.2(16) . 2_566 ?
O22 Na12 Na28 126.5(17) . 2_566 ?
O18 Na13 O21 54.8(14) . . ?
O18 Na13 O96 52.8(13) . . ?
O21 Na13 O96 90.8(16) . . ?
O18 Na13 O142 64.4(13) . . ?
O21 Na13 O142 54.3(13) . . ?
O96 Na13 O142 52.4(12) . . ?
O18 Na13 Na10 133.9(19) . . ?
O21 Na13 Na10 84.1(15) . . ?
O96 Na13 Na10 116.2(17) . . ?
O142 Na13 Na10 75.2(13) . . ?
O18 Na13 W35 29.7(10) . . ?
O21 Na13 W35 29.2(8) . . ?
O96 Na13 W35 78.9(13) . . ?
O142 Na13 W35 66.2(11) . . ?
Na10 Na13 W35 113.3(15) . . ?
O18 Na13 K5 118.0(18) . 2_665 ?
O21 Na13 K5 132.0(17) . 2_665 ?
O96 Na13 K5 65.2(12) . 2_665 ?
O142 Na13 K5 79.2(13) . 2_665 ?
Na10 Na13 K5 72.4(11) . 2_665 ?
W35 Na13 K5 140.8(14) . 2_665 ?
OW20 Na14 O147 109(3) . . ?
OW20 Na14 O75 152(3) . . ?
O147 Na14 O75 58.0(13) . . ?
OW20 Na14 O38 97(3) . . ?
O147 Na14 O38 66.1(14) . . ?
O75 Na14 O38 55.8(13) . . ?
OW20 Na14 O135 59(2) . . ?
O147 Na14 O135 56.2(12) . . ?
O75 Na14 O135 96.1(18) . . ?
O38 Na14 O135 53.9(12) . . ?
OW20 Na14 Na28 71(2) . . ?
O147 Na14 Na28 132(2) . . ?
O75 Na14 Na28 98(2) . . ?
O38 Na14 Na28 65.8(18) . . ?
O135 Na14 Na28 90.2(18) . . ?
OW20 Na14 Na25 100(3) . . ?
O147 Na14 Na25 61(2) . . ?
O75 Na14 Na25 95(2) . . ?
O38 Na14 Na25 127(2) . . ?
O135 Na14 Na25 94(2) . . ?
Na28 Na14 Na25 166(3) . . ?
OW20 Na14 Na19 47(3) . 2_566 ?
O147 Na14 Na19 92(2) . 2_566 ?
O75 Na14 Na19 146(3) . 2_566 ?
O38 Na14 Na19 131(3) . 2_566 ?
O135 Na14 Na19 77(3) . 2_566 ?
Na28 Na14 Na19 115(3) . 2_566 ?
Na25 Na14 Na19 53(3) . 2_566 ?
OW20 Na14 Na20 154(3) . . ?
O147 Na14 Na20 96.2(19) . . ?
O75 Na14 Na20 47.2(16) . . ?
O38 Na14 Na20 95(2) . . ?
O135 Na14 Na20 143(2) . . ?
Na28 Na14 Na20 93(2) . . ?
Na25 Na14 Na20 91(2) . . ?
Na19 Na14 Na20 133(3) 2_566 . ?
OW20 Na14 W17 140(3) . . ?
O147 Na14 W17 31.2(8) . . ?
O75 Na14 W17 31.4(8) . . ?
O38 Na14 W17 68.5(12) . . ?
O135 Na14 W17 83.8(13) . . ?
Na28 Na14 W17 127(2) . . ?
Na25 Na14 W17 67.1(19) . . ?
Na19 Na14 W17 115(3) 2_566 . ?
Na20 Na14 W17 65.2(15) . . ?
O10 Na15 O9 97.4(15) 2_665 . ?
O10 Na15 Na10 95.0(13) 2_665 2_665 ?
O9 Na15 Na10 53.6(11) . 2_665 ?
OW17 Na16 O103 131(3) . . ?
OW17 Na16 Na18 62(2) . . ?
O103 Na16 Na18 93(2) . . ?
O11 Na18 OW28 112(4) . 2_666 ?
O11 Na18 Na16 61(2) . . ?
OW28 Na18 Na16 76(3) 2_666 . ?
OW20 Na19 OW15 120(6) 2_566 . ?
OW20 Na19 O1 74(4) 2_566 . ?
OW15 Na19 O1 112(5) . . ?
OW20 Na19 Na25 106(6) 2_566 2_566 ?
OW15 Na19 Na25 96(5) . 2_566 ?
O1 Na19 Na25 148(4) . 2_566 ?
OW20 Na19 Na14 46(3) 2_566 2_566 ?
OW15 Na19 Na14 131(6) . 2_566 ?
O1 Na19 Na14 107(3) . 2_566 ?
Na25 Na19 Na14 61(3) 2_566 2_566 ?
O75 Na20 Na22 150(3) . 1_565 ?
O75 Na20 Na14 50.6(16) . . ?
Na22 Na20 Na14 151(3) 1_565 . ?
O75 Na20 Na27 74(2) . . ?
Na22 Na20 Na27 76(2) 1_565 . ?
Na14 Na20 Na27 119(3) . . ?
O81 Na21 OW14 72.9(18) . . ?
O81 Na21 OW8 92(2) . . ?
OW14 Na21 OW8 87(2) . . ?
O81 Na21 OW9 76.2(15) . . ?
OW14 Na21 OW9 149(2) . . ?
OW8 Na21 OW9 91(2) . . ?
O81 Na21 K2 36.2(9) . . ?
OW14 Na21 K2 61.3(16) . . ?
OW8 Na21 K2 58.6(17) . . ?
OW9 Na21 K2 91.5(11) . . ?
Na20 Na22 Na11 97(2) 1_545 2_655 ?
O111 Na23 OW26 65(3) 2_655 2_655 ?
O111 Na23 O15 155(5) 2_655 . ?
OW26 Na23 O15 93(4) 2_655 . ?
O111 Na23 O19 59(2) 2_655 2_655 ?
OW26 Na23 O19 95(3) 2_655 2_655 ?
O15 Na23 O19 116(4) . 2_655 ?
O111 Na23 W39 30.8(14) 2_655 2_655 ?
OW26 Na23 W39 76(3) 2_655 2_655 ?
O15 Na23 W39 138(3) . 2_655 ?
O19 Na23 W39 29.0(12) 2_655 2_655 ?
O111 Na23 Na11 81(3) 2_655 . ?
OW26 Na23 Na11 57(2) 2_655 . ?
O15 Na23 Na11 96(3) . . ?
O19 Na23 Na11 140(3) 2_655 . ?
W39 Na23 Na11 111(3) 2_655 . ?
O111 Na23 Na8 99(3) 2_655 . ?
OW26 Na23 Na8 102(3) 2_655 . ?
O15 Na23 Na8 74(2) . . ?
O19 Na23 Na8 42.5(16) 2_655 . ?
W39 Na23 Na8 69.0(19) 2_655 . ?
Na11 Na23 Na8 157(3) . . ?
O141 Na25 Na19 140(4) . 2_566 ?
O141 Na25 Na14 75(2) . . ?
Na19 Na25 Na14 66(3) 2_566 . ?
O83 Na17 O126 76(2) . . ?
O23 Na26 O16 52.5(18) . . ?
O120 Na27 OW17 106(4) . . ?
O120 Na27 Na20 78(3) . . ?
OW17 Na27 Na20 135(4) . . ?
O140 Na28 Na14 115(3) 2_566 . ?
O140 Na28 Na12 51.3(14) 2_566 2_566 ?
Na14 Na28 Na12 156(2) . 2_566 ?
Mn1 O1W Na7 113.6(14) . . ?
Mn1 O1W K5 108.2(12) . 2_665 ?
Na7 O1W K5 113.9(14) . 2_665 ?
Mn1 O2W K5 94.4(10) . 2_665 ?
Mn1 O2W K1 88.9(10) . . ?
K5 O2W K1 95.3(9) 2_665 . ?
K3 OW2 Na9 106.4(14) 2_666 . ?
Na2 OW5 K4 104.9(12) . . ?
Na2 OW5 Na3 106.7(13) . . ?
K4 OW5 Na3 128.7(14) . . ?
Na6 OW7 K4 106.7(16) . 2_656 ?
Na21 OW8 Na8 109(2) . . ?
Na5 OW9 Na21 113.2(17) . . ?
Na2 OW11 K4 100.2(14) . . ?
OW25 OW12 Na4 79(3) . . ?
Na21 OW14 Na7 125(2) . . ?
Na27 OW17 Na16 155(4) . . ?
Na14 OW20 Na19 87(4) . 2_566 ?
OW12 OW25 Na4 64(3) . . ?

loop_
_geom_bond_atom_site_label_1
_geom_bond_atom_site_label_2
_geom_bond_distance
_geom_bond_site_symmetry_2
_geom_bond_publ_flag
W1 O119 1.76(3) . ?
W1 O63 1.77(2) . ?
W1 O42 1.84(3) . ?
W1 O60 1.88(3) . ?
W1 O132 2.05(3) . ?
W1 O74 2.29(3) . ?
W1 K1 3.564(10) . ?
W1 K5 3.891(12) . ?
W2 O112 1.74(2) . ?
W2 O50 1.78(2) . ?
W2 O43 1.85(3) . ?
W2 O89 1.96(2) . ?
W2 O80 2.00(3) . ?
W2 K3 3.703(11) 2_666 ?
W3 O124 1.69(3) . ?
W3 O89 1.91(3) . ?
W3 O38 1.92(3) . ?
W3 O135 1.92(3) . ?
W3 O115 1.93(3) . ?
W3 O47 2.28(3) . ?
W4 O49 1.77(3) . ?
W4 O38 1.88(3) . ?
W4 O80 1.88(3) . ?
W4 O75 1.95(3) . ?
W4 O120 1.96(3) . ?
W4 O67 2.33(3) . ?
W5 O86 1.75(3) . ?
W5 O127 1.80(2) . ?
W5 O134 1.89(3) . ?
W5 O79 1.95(3) . ?
W5 O56 2.00(3) . ?
W5 O57 2.34(3) . ?
W5 K1 3.729(9) . ?
W6 O97 1.76(4) . ?
W6 O54 1.77(3) . ?
W6 O134 1.94(3) . ?
W6 O101 1.95(3) . ?
W6 O11 1.98(3) . ?
W6 O2 2.37(4) . ?
W6 K3 4.091(11) 2_666 ?
W7 O81 1.69(3) . ?
W7 O64 1.75(2) . ?
W7 O90 1.89(3) . ?
W7 O60 1.99(3) . ?
W7 O94 2.10(3) . ?
W7 O74 2.30(3) . ?
W7 K2 3.541(10) . ?
W8 O99 1.78(3) . ?
W8 O53 1.87(2) . ?
W8 O39 1.88(2) . ?
W8 O37 1.91(2) . ?
W8 O36 1.95(3) . ?
W8 Ce1 3.389(3) . ?
W8 Ce3 3.392(3) . ?
W8 Ce2 3.411(3) . ?
W8 Ce4 3.412(3) . ?
W8 K1 3.643(8) . ?
W8 K2 3.675(10) . ?
W9 O95 1.72(3) . ?
W9 O68 1.79(3) . ?
W9 O120 1.94(3) . ?
W9 O42 1.98(3) . ?
W9 O84 2.06(3) . ?
W9 O67 2.32(3) . ?
W9 K5 3.907(12) . ?
W10 O9 1.72(3) . ?
W10 O94 1.79(3) . ?
W10 O132 1.88(3) . ?
W10 O98 1.89(2) . ?
W10 O118 1.95(3) . ?
W10 O74 2.42(3) . ?
W10 K5 3.940(12) . ?
W11 O116 1.76(3) . ?
W11 O144 1.77(3) . ?
W11 O90 1.93(3) . ?
W11 O115 1.96(3) . ?
W11 O65 1.96(3) . ?
W11 O47 2.40(3) . ?
W12 O55 1.75(3) . ?
W12 O52 1.79(3) . ?
W12 O71 1.91(3) . ?
W12 O82 1.94(3) . ?
W12 O140 2.02(3) . ?
W12 O41 2.37(3) . ?
W13 O27 1.73(3) . ?
W13 O70 1.83(3) . ?
W13 O87 1.83(3) . ?
W13 O91 1.97(3) . ?
W13 O130 2.01(3) . ?
W13 K3 3.822(12) 2_666 ?
W14 O6 1.76(3) . ?
W14 O105 1.77(2) . ?
W14 O131 1.94(3) . ?
W14 O59 1.94(3) . ?
W14 O15 2.08(3) . ?
W14 O93 2.27(3) . ?
W14 K2 3.551(11) . ?
W15 O138 1.70(3) . ?
W15 O88 1.74(3) . ?
W15 O136 1.87(4) . ?
W15 O79 1.97(3) . ?
W15 O10 2.03(3) . ?
W15 O57 2.34(3) . ?
W15 K1 3.712(10) . ?
W16 O40 1.65(4) . ?
W16 O147 1.89(3) . ?
W16 O65 1.91(3) . ?
W16 O98 1.95(2) . ?
W16 O135 1.99(3) . ?
W16 O47 2.34(3) . ?
W17 O141 1.75(3) . ?
W17 O118 1.87(3) . ?
W17 O84 1.89(3) . ?
W17 O147 1.95(3) . ?
W17 O75 1.96(3) . ?
W17 O67 2.37(3) . ?
W17 Na14 3.68(5) . ?
W17 K5 3.888(12) . ?
W18 O110 1.72(3) . ?
W18 O48 1.79(3) . ?
W18 O71 1.90(3) . ?
W18 O14 2.00(3) . ?
W18 O22 2.03(3) . ?
W18 O92 2.32(3) . ?
W18 K2 3.717(11) . ?
W19 O106 1.81(3) . ?
W19 O72 1.81(3) . ?
W19 O73 1.83(3) . ?
W19 O102 1.99(3) . ?
W19 O13 2.02(3) . ?
W19 K4 3.813(13) . ?
W20 O123 1.76(4) . ?
W20 O76 1.79(3) . ?
W20 O142 1.90(3) . ?
W20 O126 1.96(4) . ?
W20 O21 2.08(4) . ?
W20 O100 2.38(3) . ?
W21 O66 1.72(3) . ?
W21 O25 1.82(4) . ?
W21 O129 1.98(3) . ?
W21 O35 1.99(3) . ?
W21 O108 2.03(3) . ?
W21 O122 2.33(4) . ?
W21 K4 4.047(13) . ?
W22 O29 1.77(4) . ?
W22 O44 1.87(4) . ?
W22 O130 1.87(3) . ?
W22 O30 1.91(3) . ?
W22 O101 1.93(3) . ?
W22 O2 2.32(3) . ?
W22 K3 3.850(11) 2_666 ?
W23 O109 1.74(3) . ?
W23 O51 1.83(3) . ?
W23 O59 1.87(3) . ?
W23 O85 1.94(3) . ?
W23 O111 2.03(3) . ?
W23 O8 2.36(3) . ?
W24 O77 1.75(3) . ?
W24 O20 1.76(3) . ?
W24 O69 1.78(3) . ?
W24 O139 1.99(3) . ?
W24 O17 2.03(3) . ?
W24 K4 3.691(11) . ?
W25 O148 1.68(4) . ?
W25 O46 1.71(3) . ?
W25 O102 1.90(3) . ?
W25 O5 1.92(4) . ?
W25 O129 1.94(3) . ?
W25 O122 2.33(3) . ?
W25 K4 3.802(12) . ?
W26 O34 1.68(4) . ?
W26 O140 1.81(4) . ?
W26 O78 1.91(4) . ?
W26 O107 1.93(3) . ?
W26 O45 2.07(3) . ?
W26 O41 2.37(2) . ?
W27 O121 1.70(3) . ?
W27 O113 1.82(3) . ?
W27 O35 1.83(3) . ?
W27 O14 1.91(3) . ?
W27 O146 2.00(3) . ?
W27 O92 2.42(3) . ?
W27 K2 3.673(9) . ?
W28 O104 1.75(3) . ?
W28 O83 1.79(3) . ?
W28 O117 1.95(3) . ?
W28 O136 1.97(3) . ?
W28 O133 2.06(3) . ?
W28 O12 2.33(3) . ?
W29 O7 1.70(4) . ?
W29 O62 1.78(2) . ?
W29 O142 1.93(3) . ?
W29 O131 1.94(3) . ?
W29 O96 2.05(3) . ?
W29 O93 2.32(3) . ?
W29 K1 3.543(10) . ?
W30 O33 1.67(4) . ?
W30 O96 1.82(3) . ?
W30 O15 1.87(3) . ?
W30 O18 1.97(4) . ?
W30 O143 1.98(3) . ?
W30 O93 2.41(3) . ?
W31 O149 1.77(4) . ?
W31 O22 1.82(4) . ?
W31 O146 1.83(3) . ?
W31 O4 1.88(4) . ?
W31 O78 1.99(4) . ?
W31 O92 2.46(3) . ?
W32 O1 1.67(3) . ?
W32 O13 1.84(3) . ?
W32 O82 1.98(3) . ?
W32 O107 1.99(3) . ?
W32 O46 2.10(3) . ?
W32 O41 2.50(2) . ?
W33 O125 1.70(4) . ?
W33 O139 1.85(3) . ?
W33 O32 1.85(3) . ?
W33 O85 1.91(3) . ?
W33 O16 1.95(3) . ?
W33 O8 2.30(3) . ?
W34 O31 1.82(4) . ?
W34 O133 1.88(3) . ?
W34 O91 1.90(3) . ?
W34 O26 1.94(3) . ?
W34 O44 1.97(4) . ?
W34 O12 2.43(3) . ?
W35 O28 1.81(4) . ?
W35 O21 1.82(3) . ?
W35 O18 1.86(4) . ?
W35 O23 1.93(3) . ?
W35 O114 2.04(4) . ?
W35 O100 2.34(3) . ?
W35 Na13 3.69(5) . ?
W36 O24 1.68(3) . ?
W36 O103 1.93(3) . ?
W36 O11 1.93(4) . ?
W36 O61 1.93(4) . ?
W36 O30 1.95(3) . ?
W36 O2 2.35(3) . ?
W37 O145 1.70(4) . ?
W37 O17 1.85(3) . ?
W37 O114 1.86(4) . ?
W37 O126 1.91(3) . ?
W37 O32 1.97(3) . ?
W37 O100 2.31(3) . ?
W38 O3 1.77(4) . ?
W38 O10 1.91(3) . ?
W38 O103 1.92(3) . ?
W38 O56 1.93(3) . ?
W38 O128 1.97(4) . ?
W38 O57 2.36(3) . ?
W39 O19 1.74(4) . ?
W39 O143 1.88(3) . ?
W39 O111 1.89(3) . ?
W39 O23 1.95(3) . ?
W39 O16 1.98(3) . ?
W39 O8 2.38(3) . ?
W39 Na23 3.58(10) 2_655 ?
W40 O45 1.73(3) . ?
W40 O58 1.81(4) . ?
W40 O108 1.82(3) . ?
W40 O5 1.92(4) . ?
W40 O4 1.95(3) . ?
W40 O122 2.36(3) . ?
W41 O137 1.68(4) . ?
W41 O128 1.85(4) . ?
W41 O61 1.88(4) . ?
W41 O117 1.91(3) . ?
W41 O26 1.95(3) . ?
W41 O12 2.35(3) . ?
Ce1 O43 2.24(3) . ?
Ce1 O87 2.25(3) . ?
Ce1 O54 2.31(3) . ?
Ce1 O68 2.32(3) . ?
Ce1 O37 2.35(2) . ?
Ce1 O127 2.36(3) . ?
Ce1 O63 2.40(2) . ?
Ce1 O39 2.41(3) . ?
Ce1 K1 3.944(9) . ?
Ce1 K3 4.036(11) 2_666 ?
Ce2 O73 2.28(3) . ?
Ce2 O50 2.30(2) . ?
Ce2 O48 2.31(3) . ?
Ce2 O52 2.31(3) . ?
Ce2 O144 2.35(3) . ?
Ce2 O37 2.42(2) . ?
Ce2 O53 2.45(3) . ?
Ce2 O64 2.46(2) . ?
Ce2 K2 3.929(10) . ?
Ce2 Na1 4.089(16) . ?
Ce3 O51 2.28(3) . ?
Ce3 O72 2.30(3) . ?
Ce3 O113 2.30(3) . ?
Ce3 O77 2.35(3) . ?
Ce3 O36 2.35(2) . ?
Ce3 O66 2.36(3) . ?
Ce3 O105 2.39(2) . ?
Ce3 O53 2.43(3) . ?
Ce3 K2 3.928(11) . ?
Ce3 K4 4.012(12) . ?
Ce4 O69 2.29(3) . ?
Ce4 O70 2.31(3) . ?
Ce4 O76 2.32(3) . ?
Ce4 O104 2.35(3) . ?
Ce4 O88 2.39(3) . ?
Ce4 O62 2.40(2) . ?
Ce4 O36 2.41(2) . ?
Ce4 O39 2.46(3) . ?
Ce4 K1 3.919(10) . ?
Ce4 Na3 4.09(2) . ?
As1 O67 1.77(3) . ?
As1 O47 1.79(3) . ?
As1 O74 1.81(3) . ?
As2 O41 1.65(3) . ?
As2 O92 1.69(3) . ?
As2 O122 1.75(4) . ?
As3 O12 1.72(3) . ?
As3 O2 1.75(3) . ?
As3 O57 1.78(3) . ?
As4 O8 1.76(3) . ?
As4 O100 1.76(3) . ?
As4 O93 1.83(3) . ?
O1 Na19 2.86(15) . ?
O6 Na8 2.68(5) . ?
O6 K2 2.74(3) . ?
O7 K1 2.72(4) . ?
O7 K5 2.81(3) 2_665 ?
O9 Na15 2.74(5) . ?
O9 Na10 2.83(5) 2_665 ?
O10 Na15 2.69(5) 2_665 ?
O11 Na18 2.53(9) . ?
O14 K2 2.85(3) . ?
O15 Na23 2.93(11) . ?
O16 Na26 3.01(9) . ?
O18 Na13 2.84(6) . ?
O19 Na8 2.68(5) 2_655 ?
O19 Na23 3.01(11) 2_655 ?
O20 K4 3.17(4) . ?
O21 Na13 2.93(6) . ?
O22 Na12 2.94(6) . ?
O23 Na26 2.93(10) . ?
O27 Na2 2.69(3) . ?
O29 K3 2.69(4) . ?
O33 Na11 2.78(5) . ?
O38 Na14 2.91(6) . ?
O39 K1 2.82(3) . ?
O42 K5 2.85(3) . ?
O43 K3 2.81(3) 2_666 ?
O48 K2 2.89(3) . ?
O49 Na9 2.94(5) . ?
O50 Na1 2.84(3) . ?
O53 K2 2.81(3) . ?
O54 K3 3.18(3) 2_666 ?
O55 Na4 2.94(4) 2_566 ?
O60 Na7 2.77(4) . ?
O62 K1 2.93(3) . ?
O63 K1 2.96(3) . ?
O64 K2 2.90(2) . ?
O65 Na5 2.83(3) . ?
O66 K4 3.14(3) . ?
O69 Na3 2.87(3) . ?
O70 Na3 2.98(4) . ?
O72 K4 2.96(3) . ?
O75 Na20 2.60(8) . ?
O75 Na14 2.74(6) . ?
O77 K4 2.79(3) . ?
O78 Na12 2.86(6) . ?
O79 K1 2.89(3) . ?
O81 Na21 2.596(10) . ?
O81 K2 2.69(3) . ?
O82 Na1 2.96(3) . ?
O83 Na17 2.65(9) . ?
O84 K5 2.95(3) . ?
O87 K3 3.05(3) 2_666 ?
O88 K1 2.87(3) . ?
O90 Na5 2.93(4) . ?
O91 Na3 2.99(3) . ?
O96 Na13 3.01(6) . ?
O98 Na5 2.96(3) . ?
O99 K1 2.86(3) . ?
O99 K2 2.99(3) . ?
O101 K3 3.14(3) 2_666 ?
O102 K4 2.88(3) . ?
O103 Na16 3.01(8) . ?
O105 K2 2.90(3) . ?
O106 Na2 2.48(4) . ?
O109 Na11 2.73(4) 2_655 ?
O111 Na23 2.61(11) 2_655 ?
O112 K3 3.10(3) 2_666 ?
O113 K2 2.87(3) . ?
O115 Na4 2.81(3) 2_566 ?
O118 K5 3.03(3) . ?
O119 Mn1 2.16(2) . ?
O119 K1 2.77(3) . ?
O120 Na27 2.55(10) . ?
O121 Na11 2.85(5) 2_655 ?
O123 Na10 2.92(5) . ?
O124 Na4 2.89(4) . ?
O125 Na6 2.92(5) 2_656 ?
O126 Na17 2.94(8) . ?
O127 K1 2.80(3) . ?
O129 K4 3.09(3) . ?
O130 K3 2.93(3) 2_666 ?
O131 Na7 2.85(5) . ?
O132 K5 2.95(3) . ?
O135 Na14 2.94(6) . ?
O137 Na5 2.93(4) 1_655 ?
O138 Na10 2.71(5) . ?
O140 Na28 2.71(7) 2_566 ?
O141 Na25 2.96(10) . ?
O142 Na13 3.02(6) . ?
O147 Na14 2.71(6) . ?
O148 K4 2.81(4) 2_656 ?
O148 Na6 2.92(5) . ?
O149 Na24 2.99(9) . ?
Mn1 O119 2.16(2) 2_665 ?
Mn1 O1W 2.21(3) . ?
Mn1 O1W 2.21(3) 2_665 ?
Mn1 O2W 2.31(4) 2_665 ?
Mn1 O2W 2.31(4) . ?
Mn1 K1 4.025(9) 2_665 ?
Mn1 K1 4.025(9) . ?
Mn1 K5 4.087(13) 2_665 ?
Mn1 K5 4.087(13) . ?
K1 O2W 3.34(3) . ?
K3 OW2 2.78(4) 2_666 ?
K3 O43 2.81(3) 2_666 ?
K3 OW1 2.84(4) . ?
K3 OW3 2.91(4) . ?
K3 O130 2.93(3) 2_666 ?
K3 O87 3.05(3) 2_666 ?
K3 O112 3.10(3) 2_666 ?
K3 O101 3.14(3) 2_666 ?
K3 O54 3.18(3) 2_666 ?
K3 W2 3.703(11) 2_666 ?
K3 W13 3.822(12) 2_666 ?
K4 O148 2.81(4) 2_656 ?
K4 OW7 2.81(5) 2_656 ?
K4 OW5 2.85(4) . ?
K4 OW11 2.87(4) . ?
K5 O7 2.81(3) 2_665 ?
K5 O1W 2.82(4) 2_665 ?
K5 OW18 3.00(6) . ?
K5 O2W 3.20(4) 2_665 ?
Na1 OW13 2.71(6) . ?
Na1 OW6 2.84(5) . ?
Na2 OW5 2.50(4) . ?
Na2 OW10 2.596(10) . ?
Na2 OW11 2.67(5) . ?
Na3 OW16 2.73(5) . ?
Na3 OW5 2.93(4) . ?
Na4 OW12 2.67(7) . ?
Na4 O115 2.81(3) 2_566 ?
Na4 OW25 2.91(7) . ?
Na4 O55 2.94(4) 2_566 ?
Na5 OW9 2.590(10) . ?
Na5 O137 2.93(4) 1_455 ?
Na6 OW27 2.65(7) . ?
Na6 OW7 2.67(6) . ?
Na6 O125 2.92(5) 2_656 ?
Na6 K4 4.40(4) 2_656 ?
Na7 O1W 2.81(4) . ?
Na7 OW14 3.02(7) . ?
Na8 O19 2.68(5) 2_655 ?
Na8 OW8 2.88(8) . ?
Na8 Na11 3.90(5) 2_655 ?
Na8 Na23 3.97(11) . ?
Na9 OW2 2.82(5) . ?
Na9 K3 4.48(5) 2_666 ?
Na10 O9 2.83(5) 2_665 ?
Na10 Na15 3.40(5) 2_665 ?
Na10 Na13 3.60(6) . ?
Na10 K5 4.56(4) 2_665 ?
Na11 O109 2.73(4) 2_655 ?
Na11 O121 2.85(5) 2_655 ?
Na11 Na22 3.86(7) 2_655 ?
Na11 Na8 3.90(5) 2_655 ?
Na11 Na23 3.92(12) . ?
Na12 OW4 2.56(6) . ?
Na12 Na28 4.21(7) 2_566 ?
Na13 K5 4.09(6) 2_665 ?
Na14 OW20 2.46(9) . ?
Na14 Na28 2.95(8) . ?
Na14 Na25 3.30(10) . ?
Na14 Na19 3.43(14) 2_566 ?
Na14 Na20 3.51(8) . ?
Na15 O10 2.69(5) 2_665 ?
Na15 Na10 3.40(5) 2_665 ?
Na16 OW17 3.00(11) . ?
Na16 Na18 3.42(10) . ?
Na18 OW28 2.79(14) 2_666 ?
Na19 OW20 2.53(17) 2_566 ?
Na19 OW15 2.599(10) . ?
Na19 Na25 3.02(18) 2_566 ?
Na19 Na14 3.43(14) 2_566 ?
Na20 Na22 3.45(10) 1_565 ?
Na20 Na27 3.97(13) . ?
Na21 OW14 2.598(10) . ?
Na21 OW8 2.600(10) . ?
Na21 OW9 2.63(6) . ?
Na22 Na20 3.45(10) 1_545 ?
Na22 Na11 3.86(7) 2_655 ?
Na23 O111 2.61(11) 2_655 ?
Na23 OW26 2.91(13) 2_655 ?
Na23 O19 3.01(11) 2_655 ?
Na23 W39 3.58(10) 2_655 ?
Na25 Na19 3.02(18) 2_566 ?
Na27 OW17 2.81(13) . ?
Na28 O140 2.71(7) 2_566 ?
Na28 Na12 4.21(7) 2_566 ?
O1W K5 2.82(4) 2_665 ?
O2W K5 3.20(4) 2_665 ?
OW2 K3 2.78(4) 2_666 ?
OW7 K4 2.81(5) 2_656 ?
OW12 OW25 1.79(8) . ?
OW20 Na19 2.53(17) 2_566 ?
OW26 Na23 2.91(13) 2_655 ?
OW28 Na18 2.79(14) 2_666 ?
